data_7706809
loop_
_publ_author_name
'Wei\&s, Sebastian'
'Widemann, Max'
'Eichele, Klaus'
'Schubert, Hartmut'
'Wesemann, Lars'

_publ_section_title
;
 Low valent lead and tin hydrides in reactions with heteroallenes.
;
_journal_issue 14
_journal_name_full 'Dalton transactions (Cambridge, England : 2003)'
_journal_page_first 4952
_journal_page_last 4958
_journal_paper_doi 10.1039/d1dt00542a
_journal_volume 50
_journal_year 2021
_chemical_formula_moiety 'C73 H100 S2 Sn2'
_chemical_formula_sum 'C73 H100 S2 Sn2'
_chemical_formula_weight 1279.08
_space_group_crystal_system monoclinic
_space_group_IT_number 4
_space_group_name_Hall 'P 2yb'
_space_group_name_H-M_alt 'P 1 21 1'
_atom_sites_solution_hydrogens mixed
_audit_creation_method SHELXL-2018/3
_audit_update_record
;
2021-03-08 deposited with the CCDC.	2021-03-09 downloaded from the CCDC.
;
_cell_angle_alpha 90
_cell_angle_beta 91.9830(10)
_cell_angle_gamma 90
_cell_formula_units_Z 4
_cell_length_a 15.3777(3)
_cell_length_b 24.2581(4)
_cell_length_c 18.4918(3)
_cell_measurement_reflns_used 9831
_cell_measurement_temperature 100(2)
_cell_measurement_theta_max 29.04
_cell_measurement_theta_min 3.62
_cell_volume 6893.9(2)
_computing_cell_refinement 'Bruker SAINT'
_computing_data_collection 'Bruker APEX2'
_computing_data_reduction 'Bruker SAINT'
_computing_molecular_graphics Mercury
_computing_publication_material Platon,Wingx,Shelxle
_computing_structure_refinement 'SHELXL-2018/3 (Sheldrick, 2018)'
_computing_structure_solution 'SHELXT 2014/4 (Sheldrick, 2014)'
_diffrn_ambient_temperature 100(2)
_diffrn_detector_area_resol_mean 8.333
_diffrn_measured_fraction_theta_full 0.995
_diffrn_measured_fraction_theta_max 0.994
_diffrn_measurement_device_type 'Bruker APEX-II CCD'
_diffrn_measurement_method '\f and \w scans'
_diffrn_radiation_type MoK\a
_diffrn_radiation_wavelength 0.71073
_diffrn_reflns_av_R_equivalents 0.0479
_diffrn_reflns_av_unetI/netI 0.0713
_diffrn_reflns_Laue_measured_fraction_full 0.995
_diffrn_reflns_Laue_measured_fraction_max 0.994
_diffrn_reflns_limit_h_max 20
_diffrn_reflns_limit_h_min -21
_diffrn_reflns_limit_k_max 33
_diffrn_reflns_limit_k_min -32
_diffrn_reflns_limit_l_max 25
_diffrn_reflns_limit_l_min -25
_diffrn_reflns_number 74581
_diffrn_reflns_point_group_measured_fraction_full 0.957
_diffrn_reflns_point_group_measured_fraction_max 0.906
_diffrn_reflns_theta_full 25.242
_diffrn_reflns_theta_max 29.193
_diffrn_reflns_theta_min 3.036
_diffrn_source 'sealed tube'
_exptl_absorpt_coefficient_mu 0.823
_exptl_absorpt_correction_T_max 0.7458
_exptl_absorpt_correction_T_min 0.6974
_exptl_absorpt_correction_type multi-scan
_exptl_absorpt_process_details 'SADABS V2008/1 (Bruker AXS)'
_exptl_crystal_colour red
_exptl_crystal_density_diffrn 1.232
_exptl_crystal_description prism
_exptl_crystal_F_000 2680
_exptl_crystal_size_max 0.16
_exptl_crystal_size_mid 0.14
_exptl_crystal_size_min 0.11
_refine_diff_density_max 0.813
_refine_diff_density_min -0.479
_refine_diff_density_rms 0.069
_refine_ls_abs_structure_details
;
 Refined as an inversion twin.
;
_refine_ls_abs_structure_Flack 0.459(13)
_refine_ls_extinction_method none
_refine_ls_goodness_of_fit_ref 0.979
_refine_ls_hydrogen_treatment mixed
_refine_ls_matrix_type full
_refine_ls_number_parameters 1514
_refine_ls_number_reflns 33864
_refine_ls_number_restraints 18
_refine_ls_restrained_S_all 0.984
_refine_ls_R_factor_all 0.0518
_refine_ls_R_factor_gt 0.0373
_refine_ls_shift/su_max 0.001
_refine_ls_shift/su_mean 0.000
_refine_ls_structure_factor_coef Fsqd
_refine_ls_weighting_details 'w=1/[\s^2^(Fo^2^)+(0.0183P)^2^] where P=(Fo^2^+2Fc^2^)/3'
_refine_ls_weighting_scheme calc
_refine_ls_wR_factor_gt 0.0718
_refine_ls_wR_factor_ref 0.0759
_reflns_Friedel_coverage 0.784
_reflns_Friedel_fraction_full 0.917
_reflns_Friedel_fraction_max 0.815
_reflns_number_gt 28061
_reflns_number_total 33864
_reflns_threshold_expression 'I > 2\s(I)'
_cod_data_source_file d1dt00542a2.cif
_cod_data_source_block MW113_0m_a
_cod_depositor_comments 'Adding full bibliography for 7706807--7706812.cif.'
_cod_original_sg_symbol_H-M 'P 21'
_cod_database_code 7706809
_shelx_shelxl_version_number 2018/3
_shelx_space_group_comment
;
The symmetry employed for this shelxl refinement is uniquely defined
by the following loop, which should always be used as a source of
symmetry information in preference to the above space-group names.
They are only intended as comments.
;

loop_
_space_group_symop_operation_xyz
'x, y, z'
'-x, y+1/2, -z'

loop_
_atom_site_label
_atom_site_type_symbol
_atom_site_fract_x
_atom_site_fract_y
_atom_site_fract_z
_atom_site_U_iso_or_equiv
_atom_site_adp_type
_atom_site_occupancy
_atom_site_site_symmetry_order
_atom_site_calc_flag
_atom_site_refinement_flags_posn
_atom_site_refinement_flags_adp
_atom_site_refinement_flags_occupancy
_atom_site_disorder_assembly
_atom_site_disorder_group
Sn1 Sn 0.86634(4) 0.56106(2) 0.57599(3) 0.01765(11) Uani 0.924(2) 1 d D . P A 5
HN1A H 0.8464(2) 0.6029(4) 0.6389(7) 0.021 Uiso 0.924(2) 1 calc DR U P A 5
HN1B H 0.9040(4) 0.5067(6) 0.6124(4) 0.021 Uiso 0.924(2) 1 calc DR U P A 5
Sn2 Sn 0.57850(3) 0.51597(2) 0.43672(3) 0.01777(12) Uani 0.924(2) 1 d . . P A 5
S1 S 0.67476(7) 0.59260(5) 0.49613(7) 0.0229(3) Uani 0.924(2) 1 d . . P A 5
S2 S 0.71549(7) 0.47544(5) 0.50768(6) 0.0201(3) Uani 0.924(2) 1 d . . P A 5
Sn3 Sn 0.8918(5) 0.5452(3) 0.5927(4) 0.0213(14) Uani 0.076(2) 1 d . . P A 6
S3 S 0.7878(10) 0.4834(6) 0.5095(8) 0.023(4) Uani 0.076(2) 1 d . . P A 6
Sn4 Sn 0.5940(5) 0.5332(3) 0.4590(5) 0.0314(16) Uani 0.076(2) 1 d D . P A 6
HN4G H 0.5769(5) 0.5901(8) 0.4174(7) 0.038 Uiso 0.076(2) 1 calc DR U P A 6
HN4H H 0.6008(5) 0.4869(7) 0.3980(9) 0.038 Uiso 0.076(2) 1 calc DR U P A 6
S4 S 0.7486(10) 0.5969(6) 0.5526(10) 0.034(4) Uani 0.076(2) 1 d . . P A 6
C1 C 0.7442(3) 0.54087(17) 0.5187(2) 0.0207(9) Uani 1 1 d . . . . .
C9 C 0.5271(3) 0.38589(16) 0.5019(2) 0.0197(9) Uani 1 1 d . . . . .
C8 C 0.5179(3) 0.42116(15) 0.5619(2) 0.0167(8) Uani 1 1 d . . . . .
C7 C 0.4539(2) 0.46766(16) 0.55730(18) 0.0142(8) Uani 1 1 d . . . . .
C6 C 0.3754(2) 0.46517(17) 0.5937(2) 0.0175(8) Uani 1 1 d . . . . .
H6 H 0.361907 0.433294 0.620961 0.021 Uiso 1 1 calc R U . . .
C5 C 0.3174(3) 0.50898(18) 0.5901(2) 0.0189(8) Uani 1 1 d . . . . .
H5 H 0.264478 0.507093 0.615033 0.023 Uiso 1 1 calc R U . . .
C10 C 0.5944(3) 0.34715(17) 0.5042(2) 0.0227(9) Uani 1 1 d . . . . .
H10 H 0.601329 0.323756 0.463587 0.027 Uiso 1 1 calc R U . . .
C11 C 0.6514(3) 0.34156(17) 0.5635(2) 0.0246(10) Uani 1 1 d . . . . .
C12 C 0.6390(3) 0.37530(17) 0.6227(2) 0.0230(9) Uani 1 1 d . . . . .
H12 H 0.676233 0.371155 0.664434 0.028 Uiso 1 1 calc R U . . .
C13 C 0.5731(3) 0.41543(16) 0.6232(2) 0.0178(8) Uani 1 1 d . . . . .
C14 C 0.5656(3) 0.45198(17) 0.6899(2) 0.0210(9) Uani 1 1 d . . . . .
H14 H 0.511239 0.474241 0.682998 0.025 Uiso 1 1 calc R U . . .
C15 C 0.6408(3) 0.4921(2) 0.6976(2) 0.0307(11) Uani 1 1 d . . . . .
H15A H 0.695716 0.471690 0.700663 0.046 Uiso 1 1 calc R U . . .
H15B H 0.634707 0.514124 0.741569 0.046 Uiso 1 1 calc R U . . .
H15C H 0.640480 0.516618 0.655387 0.046 Uiso 1 1 calc R U . . .
C16 C 0.5558(3) 0.41740(19) 0.7580(2) 0.0263(10) Uani 1 1 d . . . . .
H16A H 0.505139 0.393137 0.751733 0.040 Uiso 1 1 calc R U . . .
H16B H 0.547665 0.441788 0.799512 0.040 Uiso 1 1 calc R U . . .
H16C H 0.608232 0.395068 0.766622 0.040 Uiso 1 1 calc R U . . .
C17 C 0.7261(3) 0.30053(19) 0.5644(3) 0.0348(12) Uani 1 1 d . . . . .
H17 H 0.724655 0.281114 0.516652 0.042 Uiso 1 1 calc R U . . .
C19 C 0.7166(4) 0.2571(2) 0.6234(4) 0.0589(17) Uani 1 1 d . . . . .
H19A H 0.664346 0.234964 0.612748 0.088 Uiso 1 1 calc R U . . .
H19B H 0.711333 0.275358 0.670285 0.088 Uiso 1 1 calc R U . . .
H19C H 0.767848 0.233099 0.624897 0.088 Uiso 1 1 calc R U . . .
C18 C 0.8141(3) 0.3296(2) 0.5734(3) 0.0417(13) Uani 1 1 d . . . . .
H18A H 0.860986 0.302933 0.566862 0.063 Uiso 1 1 calc R U . . .
H18B H 0.819738 0.345740 0.621898 0.063 Uiso 1 1 calc R U . . .
H18C H 0.817877 0.358897 0.537054 0.063 Uiso 1 1 calc R U . . .
C20 C 0.4617(3) 0.38854(18) 0.4376(2) 0.0229(9) Uani 1 1 d . . . . .
H20 H 0.443851 0.427940 0.431245 0.028 Uiso 1 1 calc R U . . .
C21 C 0.4985(4) 0.3692(2) 0.3663(2) 0.0353(10) Uani 1 1 d . . . . .
H21A H 0.454663 0.374422 0.327141 0.053 Uiso 1 1 calc R U . . .
H21B H 0.513837 0.330115 0.369987 0.053 Uiso 1 1 calc R U . . .
H21C H 0.550501 0.390796 0.356055 0.053 Uiso 1 1 calc R U . . .
C22 C 0.3797(3) 0.3554(2) 0.4543(3) 0.0313(11) Uani 1 1 d . . . . .
H22A H 0.337818 0.357922 0.413244 0.047 Uiso 1 1 calc R U . . .
H22B H 0.353575 0.370332 0.497680 0.047 Uiso 1 1 calc R U . . .
H22C H 0.395449 0.316669 0.462515 0.047 Uiso 1 1 calc R U . . .
C23 C 0.4373(3) 0.60760(16) 0.4676(2) 0.0182(8) Uani 1 1 d . . . . .
C24 C 0.4261(3) 0.60352(17) 0.3918(2) 0.0181(8) Uani 1 1 d . . . . .
C25 C 0.4602(3) 0.64508(18) 0.3490(2) 0.0223(9) Uani 1 1 d . . . . .
H25 H 0.453442 0.642127 0.297892 0.027 Uiso 1 1 calc R U . . .
C26 C 0.5034(3) 0.69033(17) 0.3779(2) 0.0225(9) Uani 1 1 d . . . . .
C27 C 0.5088(3) 0.69522(17) 0.4536(2) 0.0234(9) Uani 1 1 d . . . . .
H27 H 0.535545 0.727006 0.474542 0.028 Uiso 1 1 calc R U . . .
C28 C 0.4760(3) 0.65484(16) 0.4991(2) 0.0196(9) Uani 1 1 d . . . . .
C29 C 0.3740(3) 0.55626(19) 0.3579(2) 0.0216(9) Uani 1 1 d . . . . .
H29 H 0.383940 0.522848 0.388709 0.026 Uiso 1 1 calc R U . . .
C2 C 0.4740(2) 0.51514(18) 0.51711(18) 0.0148(7) Uani 1 1 d . . . . .
C30 C 0.3989(3) 0.5419(2) 0.2816(2) 0.0305(10) Uani 1 1 d . . . . .
H30A H 0.380176 0.571574 0.248558 0.046 Uiso 1 1 calc R U . . .
H30B H 0.370392 0.507406 0.266654 0.046 Uiso 1 1 calc R U . . .
H30C H 0.462128 0.537508 0.280133 0.046 Uiso 1 1 calc R U . . .
C31 C 0.2767(3) 0.5703(2) 0.3584(2) 0.0342(12) Uani 1 1 d . . . . .
H31A H 0.265921 0.604575 0.331504 0.051 Uiso 1 1 calc R U . . .
H31B H 0.259118 0.574991 0.408455 0.051 Uiso 1 1 calc R U . . .
H31C H 0.243035 0.540319 0.335589 0.051 Uiso 1 1 calc R U . . .
C32 C 0.4777(3) 0.66282(18) 0.5804(2) 0.0241(10) Uani 1 1 d . . . . .
H32 H 0.472397 0.625578 0.603059 0.029 Uiso 1 1 calc R U . . .
C33 C 0.5600(3) 0.6896(2) 0.6125(3) 0.0311(11) Uani 1 1 d . . . . .
H33A H 0.610774 0.667728 0.599626 0.047 Uiso 1 1 calc R U . . .
H33B H 0.556666 0.691256 0.665262 0.047 Uiso 1 1 calc R U . . .
H33C H 0.565465 0.726996 0.593141 0.047 Uiso 1 1 calc R U . . .
C34 C 0.3974(3) 0.6969(2) 0.6015(3) 0.0321(11) Uani 1 1 d . . . . .
H34A H 0.399742 0.733355 0.578842 0.048 Uiso 1 1 calc R U . . .
H34B H 0.397325 0.701036 0.654192 0.048 Uiso 1 1 calc R U . . .
H34C H 0.344212 0.677840 0.584729 0.048 Uiso 1 1 calc R U . . .
C35 C 0.5437(3) 0.73171(18) 0.3268(2) 0.0278(10) Uani 1 1 d . . . . .
H35 H 0.500579 0.738181 0.286016 0.033 Uiso 1 1 calc R U . . .
C36 C 0.5647(4) 0.78725(18) 0.3606(3) 0.0346(12) Uani 1 1 d . . . . .
H36A H 0.589544 0.811471 0.324214 0.052 Uiso 1 1 calc R U . . .
H36B H 0.606794 0.782396 0.401061 0.052 Uiso 1 1 calc R U . . .
H36C H 0.511327 0.803824 0.378207 0.052 Uiso 1 1 calc R U . . .
C37 C 0.6246(3) 0.7065(2) 0.2947(3) 0.0320(11) Uani 1 1 d . . . . .
H37A H 0.609824 0.670545 0.273373 0.048 Uiso 1 1 calc R U . . .
H37B H 0.669755 0.701748 0.332832 0.048 Uiso 1 1 calc R U . . .
H37C H 0.646091 0.730958 0.257088 0.048 Uiso 1 1 calc R U . . .
C38 C 0.9650(2) 0.59639(17) 0.5106(2) 0.0166(8) Uani 1 1 d . . . . .
C39 C 0.9897(3) 0.57178(16) 0.4454(2) 0.0172(9) Uani 1 1 d . . . . .
C3 C 0.4139(2) 0.55879(17) 0.51345(19) 0.0153(8) Uani 1 1 d . . . . .
C42 C 1.0716(3) 0.66860(18) 0.4937(2) 0.0241(10) Uani 1 1 d . . . . .
H42 H 1.100236 0.701245 0.510039 0.029 Uiso 1 1 calc R U . . .
C41 C 1.0939(3) 0.64463(19) 0.4285(2) 0.0275(10) Uani 1 1 d . . . . .
H41 H 1.136501 0.661569 0.399925 0.033 Uiso 1 1 calc R U . . .
C40 C 1.0547(3) 0.59679(19) 0.4054(2) 0.0240(9) Uani 1 1 d . . . . .
H40 H 1.071902 0.580291 0.361494 0.029 Uiso 1 1 calc R U . . .
C43 C 1.0075(3) 0.64479(17) 0.5351(2) 0.0186(9) Uani 1 1 d . . . . .
C44 C 0.9863(3) 0.66830(17) 0.6075(2) 0.0192(9) Uani 1 1 d . . . . .
C45 C 1.0284(3) 0.64761(18) 0.6696(2) 0.0205(9) Uani 1 1 d . . . . .
C46 C 1.0023(3) 0.66560(18) 0.7377(2) 0.0241(9) Uani 1 1 d . . . . .
H46 H 1.030705 0.651290 0.780159 0.029 Uiso 1 1 calc R U . . .
C47 C 0.9361(3) 0.70383(18) 0.7443(2) 0.0222(9) Uani 1 1 d . . . . .
C49 C 0.9202(3) 0.70832(17) 0.6127(2) 0.0202(9) Uani 1 1 d . . . . .
C48 C 0.8966(3) 0.72546(19) 0.6814(2) 0.0251(9) Uani 1 1 d . . . . .
H48 H 0.852405 0.752569 0.685414 0.030 Uiso 1 1 calc R U . . .
C4 C 0.3367(3) 0.55594(17) 0.5497(2) 0.0179(8) Uani 1 1 d . . . . .
H4 H 0.296886 0.585872 0.547116 0.021 Uiso 1 1 calc R U . . .
C118 C 0.1794(4) 0.6717(2) 0.9283(3) 0.0448(14) Uani 1 1 d . . . . .
H11A H 0.173783 0.650853 0.882970 0.067 Uiso 1 1 calc R U . . .
H11B H 0.133372 0.699579 0.929514 0.067 Uiso 1 1 calc R U . . .
H11C H 0.174047 0.646473 0.969329 0.067 Uiso 1 1 calc R U . . .
C119 C 0.4258(3) 0.54687(18) 0.8087(2) 0.0266(11) Uani 1 1 d . . . . .
H119 H 0.476798 0.521850 0.817131 0.032 Uiso 1 1 calc R U . . .
C120 C 0.3447(4) 0.5108(2) 0.7960(3) 0.0416(13) Uani 1 1 d . . . . .
H12A H 0.293713 0.534460 0.787358 0.062 Uiso 1 1 calc R U . . .
H12B H 0.336049 0.487826 0.838668 0.062 Uiso 1 1 calc R U . . .
H12C H 0.352632 0.487205 0.753711 0.062 Uiso 1 1 calc R U . . .
C121 C 0.4428(3) 0.58183(19) 0.7419(2) 0.0266(10) Uani 1 1 d . . . . .
H12D H 0.449668 0.557667 0.699999 0.040 Uiso 1 1 calc R U . . .
H12E H 0.495989 0.603445 0.750334 0.040 Uiso 1 1 calc R U . . .
H12F H 0.393548 0.606780 0.732490 0.040 Uiso 1 1 calc R U . . .
C122 C 0.5680(3) 0.39369(17) 1.0308(2) 0.0201(9) Uani 1 1 d . . . . .
C123 C 0.5785(3) 0.39871(17) 1.1069(2) 0.0235(9) Uani 1 1 d . . . . .
C124 C 0.5468(3) 0.35690(18) 1.1504(2) 0.0267(10) Uani 1 1 d . . . . .
H124 H 0.554430 0.360025 1.201441 0.032 Uiso 1 1 calc R U . . .
C125 C 0.5042(3) 0.31066(18) 1.1218(3) 0.0298(11) Uani 1 1 d . . . . .
C126 C 0.4992(3) 0.30477(18) 1.0472(3) 0.0312(11) Uani 1 1 d . . . . .
H126 H 0.473489 0.272407 1.026921 0.037 Uiso 1 1 calc R U . . .
C127 C 0.5311(3) 0.34530(17) 1.0005(2) 0.0245(10) Uani 1 1 d . . . . .
C128 C 0.6248(3) 0.44844(18) 1.1406(2) 0.0224(9) Uani 1 1 d . . . . .
H128 H 0.611543 0.480900 1.108757 0.027 Uiso 1 1 calc R U . . .
C129 C 0.5955(3) 0.4628(2) 1.2163(2) 0.0369(12) Uani 1 1 d . . . . .
H12G H 0.619968 0.498497 1.231026 0.055 Uiso 1 1 calc R U . . .
H12H H 0.615871 0.434288 1.250481 0.055 Uiso 1 1 calc R U . . .
H12I H 0.531836 0.464662 1.216061 0.055 Uiso 1 1 calc R U . . .
C130 C 0.7233(3) 0.4390(2) 1.1406(3) 0.0384(13) Uani 1 1 d . . . . .
H13A H 0.741385 0.433372 1.090869 0.058 Uiso 1 1 calc R U . . .
H13B H 0.738139 0.406286 1.169642 0.058 Uiso 1 1 calc R U . . .
H13C H 0.753328 0.471216 1.161402 0.058 Uiso 1 1 calc R U . . .
C131 C 0.4610(4) 0.27060(19) 1.1735(2) 0.0336(11) Uani 1 1 d . . . . .
H131 H 0.501864 0.265565 1.216276 0.040 Uiso 1 1 calc R U . . .
C132 C 0.4417(4) 0.2140(2) 1.1427(3) 0.0460(14) Uani 1 1 d . . . . .
H13D H 0.397229 0.216982 1.103611 0.069 Uiso 1 1 calc R U . . .
H13E H 0.420293 0.190017 1.180898 0.069 Uiso 1 1 calc R U . . .
H13F H 0.494895 0.198236 1.123637 0.069 Uiso 1 1 calc R U . . .
C133 C 0.3780(4) 0.2967(2) 1.2011(3) 0.0416(13) Uani 1 1 d . . . . .
H13G H 0.335178 0.300488 1.160848 0.062 Uiso 1 1 calc R U . . .
H13H H 0.391434 0.333128 1.221377 0.062 Uiso 1 1 calc R U . . .
H13I H 0.354040 0.273155 1.238580 0.062 Uiso 1 1 calc R U . . .
C134 C 0.5294(3) 0.33657(18) 0.9188(2) 0.0271(10) Uani 1 1 d . . . . .
H134 H 0.535742 0.373650 0.895987 0.032 Uiso 1 1 calc R U . . .
C135 C 0.4448(3) 0.3116(2) 0.8883(3) 0.0355(12) Uani 1 1 d . . . . .
H13J H 0.446369 0.310049 0.835427 0.053 Uiso 1 1 calc R U . . .
H13K H 0.395583 0.334440 0.902408 0.053 Uiso 1 1 calc R U . . .
H13L H 0.437945 0.274248 0.907538 0.053 Uiso 1 1 calc R U . . .
C136 C 0.6073(4) 0.3023(2) 0.8979(3) 0.0358(12) Uani 1 1 d . . . . .
H13M H 0.609073 0.300164 0.845014 0.054 Uiso 1 1 calc R U . . .
H13N H 0.602213 0.265110 0.917909 0.054 Uiso 1 1 calc R U . . .
H13O H 0.660845 0.319598 0.917132 0.054 Uiso 1 1 calc R U . . .
C137 C 0.0288(3) 0.41391(19) 0.9870(2) 0.0206(9) Uani 1 1 d . . . . .
C138 C -0.0108(3) 0.36519(18) 0.9613(2) 0.0200(9) Uani 1 1 d . . . . .
C139 C -0.0745(3) 0.33963(19) 1.0007(2) 0.0257(10) Uani 1 1 d . . . . .
H139 H -0.100589 0.306477 0.983324 0.031 Uiso 1 1 calc R U . . .
C140 C -0.1001(3) 0.36222(19) 1.0654(3) 0.0280(10) Uani 1 1 d . . . . .
H140 H -0.143682 0.344552 1.092265 0.034 Uiso 1 1 calc R U . . .
C141 C -0.0620(3) 0.41102(18) 1.0910(2) 0.0233(9) Uani 1 1 d . . . . .
H141 H -0.079714 0.426403 1.135329 0.028 Uiso 1 1 calc R U . . .
C142 C 0.0018(3) 0.43727(18) 1.0520(2) 0.0210(9) Uani 1 1 d . . . . .
C143 C 0.0387(3) 0.49075(18) 1.0801(2) 0.0264(10) Uani 1 1 d . . . . .
C144 C 0.0978(3) 0.49117(19) 1.1402(2) 0.0270(10) Uani 1 1 d . . . . .
C145 C 0.1323(3) 0.5414(2) 1.1630(3) 0.0377(13) Uani 1 1 d . . . . .
H145 H 0.173259 0.541799 1.202627 0.045 Uiso 1 1 calc R U . . .
C146 C 0.1091(3) 0.5914(2) 1.1301(3) 0.0420(14) Uani 1 1 d . . . . .
C147 C 0.0486(4) 0.5895(2) 1.0740(3) 0.0429(13) Uani 1 1 d . . . . .
H147 H 0.030993 0.623311 1.051990 0.052 Uiso 1 1 calc R U . . .
C148 C 0.0119(3) 0.5413(2) 1.0478(3) 0.0327(11) Uani 1 1 d . . . . .
C149 C 0.1239(3) 0.4389(2) 1.1797(2) 0.0270(10) Uani 1 1 d . . . . .
H149 H 0.094580 0.407325 1.153976 0.032 Uiso 1 1 calc R U . . .
C150 C 0.0921(4) 0.4398(2) 1.2573(3) 0.0483(15) Uani 1 1 d . . . . .
H15D H 0.028782 0.444273 1.256364 0.072 Uiso 1 1 calc R U . . .
H15E H 0.119488 0.470598 1.283755 0.072 Uiso 1 1 calc R U . . .
H15F H 0.107871 0.405055 1.281494 0.072 Uiso 1 1 calc R U . . .
C151 C 0.2201(4) 0.4288(3) 1.1800(4) 0.0635(19) Uani 1 1 d . . . . .
H15G H 0.237994 0.421830 1.130460 0.095 Uiso 1 1 calc R U . . .
H15H H 0.234399 0.396633 1.210283 0.095 Uiso 1 1 calc R U . . .
H15I H 0.250869 0.461200 1.199444 0.095 Uiso 1 1 calc R U . . .
C152 C 0.1493(4) 0.6455(3) 1.1570(5) 0.081(3) Uani 1 1 d . . . . .
H152 H 0.130837 0.668129 1.113937 0.097 Uiso 1 1 calc R U . . .
C153 C 0.1012(5) 0.6739(3) 1.2067(4) 0.083(3) Uani 1 1 d . . . . .
H15J H 0.092500 0.650447 1.249063 0.125 Uiso 1 1 calc R U . . .
H15K H 0.044567 0.683893 1.184615 0.125 Uiso 1 1 calc R U . . .
H15L H 0.132477 0.707385 1.221813 0.125 Uiso 1 1 calc R U . . .
C154 C 0.2410(5) 0.6497(3) 1.1469(4) 0.072(2) Uani 1 1 d . . . . .
H15V H 0.254336 0.636521 1.098448 0.108 Uiso 1 1 calc R U . . .
H15M H 0.272264 0.627080 1.183310 0.108 Uiso 1 1 calc R U . . .
H15N H 0.259210 0.688201 1.152225 0.108 Uiso 1 1 calc R U . . .
C155 C -0.0617(4) 0.5428(2) 0.9903(3) 0.0408(13) Uani 1 1 d . . . . .
H155 H -0.069059 0.504923 0.969636 0.049 Uiso 1 1 calc R U . . .
C156 C -0.1450(4) 0.5587(3) 1.0261(3) 0.0588(17) Uani 1 1 d . . . . .
H15O H -0.192072 0.562111 0.989286 0.088 Uiso 1 1 calc R U . . .
H15P H -0.136876 0.594009 1.051160 0.088 Uiso 1 1 calc R U . . .
H15Q H -0.160104 0.530216 1.061150 0.088 Uiso 1 1 calc R U . . .
C157 C -0.0423(5) 0.5828(2) 0.9282(3) 0.0568(17) Uani 1 1 d . . . . .
H15R H 0.017941 0.577790 0.913886 0.085 Uiso 1 1 calc R U . . .
H15S H -0.050627 0.620799 0.944454 0.085 Uiso 1 1 calc R U . . .
H15T H -0.081927 0.575148 0.886750 0.085 Uiso 1 1 calc R U . . .
C158 C 0.0146(3) 0.34214(18) 0.8893(2) 0.0211(9) Uani 1 1 d . . . . .
C159 C -0.0276(3) 0.36157(19) 0.8254(2) 0.0232(9) Uani 1 1 d . . . . .
C160 C 0.0000(3) 0.34334(19) 0.7590(2) 0.0267(10) Uani 1 1 d . . . . .
H160 H -0.029205 0.356148 0.716052 0.032 Uiso 1 1 calc R U . . .
C161 C 0.0695(3) 0.3066(2) 0.7533(2) 0.0298(11) Uani 1 1 d . . . . .
C162 C 0.1084(3) 0.2865(2) 0.8169(2) 0.0300(11) Uani 1 1 d . . . . .
H162 H 0.154124 0.260307 0.814021 0.036 Uiso 1 1 calc R U . . .
C163 C 0.0823(3) 0.30362(19) 0.8851(2) 0.0251(10) Uani 1 1 d . . . . .
C164 C -0.1057(3) 0.4007(2) 0.8277(3) 0.0268(10) Uani 1 1 d . . . . .
H164 H -0.106949 0.416793 0.877415 0.032 Uiso 1 1 calc R U . . .
C165 C -0.1012(4) 0.4482(2) 0.7738(3) 0.0466(14) Uani 1 1 d . . . . .
H16D H -0.104243 0.433626 0.724360 0.070 Uiso 1 1 calc R U . . .
H16E H -0.046353 0.468239 0.781821 0.070 Uiso 1 1 calc R U . . .
H16F H -0.150145 0.473378 0.780614 0.070 Uiso 1 1 calc R U . . .
C166 C -0.1891(3) 0.3683(2) 0.8146(3) 0.0401(13) Uani 1 1 d . . . . .
H16G H -0.239092 0.393177 0.817245 0.060 Uiso 1 1 calc R U . . .
H16H H -0.193282 0.339512 0.851490 0.060 Uiso 1 1 calc R U . . .
H16I H -0.188825 0.351256 0.766538 0.060 Uiso 1 1 calc R U . . .
C167 C 0.1022(4) 0.2893(2) 0.6801(2) 0.0357(12) Uani 1 1 d . . . . .
H167 H 0.060174 0.303528 0.642128 0.043 Uiso 1 1 calc R U . . .
C168 C 0.1076(5) 0.2272(2) 0.6712(3) 0.0533(17) Uani 1 1 d . . . . .
H16J H 0.128507 0.218476 0.623041 0.080 Uiso 1 1 calc R U . . .
H16K H 0.049847 0.210980 0.676627 0.080 Uiso 1 1 calc R U . . .
H16L H 0.148061 0.211978 0.708179 0.080 Uiso 1 1 calc R U . . .
C169 C 0.1911(4) 0.3165(3) 0.6679(3) 0.0477(15) Uani 1 1 d . . . . .
H16M H 0.210709 0.306844 0.619609 0.071 Uiso 1 1 calc R U . . .
H16N H 0.233722 0.303321 0.704548 0.071 Uiso 1 1 calc R U . . .
H16O H 0.185456 0.356619 0.671662 0.071 Uiso 1 1 calc R U . . .
C170 C 0.1253(3) 0.27840(19) 0.9530(2) 0.0255(10) Uani 1 1 d . . . . .
H170 H 0.119529 0.305503 0.993281 0.031 Uiso 1 1 calc R U . . .
C171 C 0.2209(3) 0.2658(2) 0.9466(3) 0.0309(11) Uani 1 1 d . . . . .
H17A H 0.228093 0.235761 0.911893 0.046 Uiso 1 1 calc R U . . .
H17B H 0.245614 0.254788 0.993972 0.046 Uiso 1 1 calc R U . . .
H17C H 0.251113 0.298748 0.929763 0.046 Uiso 1 1 calc R U . . .
C172 C 0.0764(4) 0.2267(2) 0.9732(3) 0.0411(13) Uani 1 1 d . . . . .
H17D H 0.078140 0.200118 0.933449 0.062 Uiso 1 1 calc R U . . .
H17E H 0.015801 0.236137 0.982377 0.062 Uiso 1 1 calc R U . . .
H17F H 0.103711 0.210571 1.016950 0.062 Uiso 1 1 calc R U . . .
C117 C 0.2780(4) 0.7420(2) 0.8715(4) 0.0547(17) Uani 1 1 d . . . . .
H11D H 0.281805 0.722428 0.825391 0.082 Uiso 1 1 calc R U . . .
H11E H 0.330987 0.763661 0.880593 0.082 Uiso 1 1 calc R U . . .
H11F H 0.227418 0.766612 0.869510 0.082 Uiso 1 1 calc R U . . .
C116 C 0.2680(3) 0.6999(2) 0.9331(3) 0.0373(12) Uani 1 1 d . . . . .
H116 H 0.271768 0.720575 0.979889 0.045 Uiso 1 1 calc R U . . .
C115 C 0.6141(3) 0.6449(2) 1.0417(3) 0.0344(11) Uani 1 1 d . . . . .
H11G H 0.640090 0.629413 0.998576 0.052 Uiso 1 1 calc R U . . .
H11H H 0.655747 0.642265 1.082908 0.052 Uiso 1 1 calc R U . . .
H11I H 0.599151 0.683654 1.033019 0.052 Uiso 1 1 calc R U . . .
C114 C 0.4955(4) 0.6320(2) 1.1304(3) 0.0385(12) Uani 1 1 d . . . . .
H11J H 0.491927 0.672284 1.130638 0.058 Uiso 1 1 calc R U . . .
H11K H 0.534215 0.619634 1.170378 0.058 Uiso 1 1 calc R U . . .
H11L H 0.437397 0.616333 1.136028 0.058 Uiso 1 1 calc R U . . .
C113 C 0.5316(3) 0.61259(18) 1.0585(2) 0.0284(10) Uani 1 1 d . . . . .
H113 H 0.549374 0.573232 1.065364 0.034 Uiso 1 1 calc R U . . .
C112 C 0.4661(3) 0.61388(17) 0.9955(2) 0.0242(10) Uani 1 1 d . . . . .
C111 C 0.3997(3) 0.65333(18) 0.9924(2) 0.0266(10) Uani 1 1 d . . . . .
H111 H 0.394377 0.677911 1.032007 0.032 Uiso 1 1 calc R U . . .
C110 C 0.3419(3) 0.65792(18) 0.9343(2) 0.0273(10) Uani 1 1 d . . . . .
C109 C 0.3523(3) 0.62314(18) 0.8751(2) 0.0293(11) Uani 1 1 d . . . . .
H109 H 0.314090 0.626580 0.833883 0.035 Uiso 1 1 calc R U . . .
C108 C 0.4181(3) 0.58329(18) 0.8755(2) 0.0259(10) Uani 1 1 d . . . . .
C107 C 0.4736(3) 0.57780(16) 0.9361(2) 0.0215(9) Uani 1 1 d . . . . .
C106 C 0.5401(3) 0.53214(16) 0.9397(2) 0.0195(9) Uani 1 1 d . . . . .
C105 C 0.6180(3) 0.53657(17) 0.9036(2) 0.0208(9) Uani 1 1 d . . . . .
H105 H 0.629076 0.568521 0.875618 0.025 Uiso 1 1 calc R U . . .
C104 C 0.6793(3) 0.49493(17) 0.9081(2) 0.0205(9) Uani 1 1 d . . . . .
H104 H 0.732073 0.498559 0.883313 0.025 Uiso 1 1 calc R U . . .
C103 C 0.6646(3) 0.44850(17) 0.9479(2) 0.0189(9) Uani 1 1 d . . . . .
H103 H 0.707317 0.420201 0.950854 0.023 Uiso 1 1 calc R U . . .
C102 C 0.5867(3) 0.44262(16) 0.9845(2) 0.0163(8) Uani 1 1 d . . . . .
C101 C 0.5236(3) 0.48468(16) 0.9798(2) 0.0175(8) Uani 1 1 d . . . . .
C100 C 0.2683(4) 0.4658(2) 0.9813(2) 0.0389(13) Uani 1 1 d . . . . .
C70 C 1.1362(4) 0.4561(3) 0.4713(3) 0.0461(14) Uani 1 1 d . . . . .
H70A H 1.134440 0.420078 0.447200 0.069 Uiso 1 1 calc R U . . .
H70B H 1.184373 0.456743 0.507408 0.069 Uiso 1 1 calc R U . . .
H70C H 1.144843 0.485062 0.435346 0.069 Uiso 1 1 calc R U . . .
C69 C 1.0368(5) 0.4235(2) 0.5681(3) 0.0514(16) Uani 1 1 d . . . . .
H69A H 0.981273 0.430247 0.590976 0.077 Uiso 1 1 calc R U . . .
H69B H 1.084455 0.426452 0.604488 0.077 Uiso 1 1 calc R U . . .
H69C H 1.036561 0.386493 0.546918 0.077 Uiso 1 1 calc R U . . .
C68 C 1.0495(3) 0.4660(2) 0.5090(2) 0.0350(11) Uani 1 1 d . . . . .
H68 H 1.053584 0.502938 0.532907 0.042 Uiso 1 1 calc R U . . .
C67 C 0.9109(3) 0.5707(3) 0.2443(3) 0.0453(14) Uani 1 1 d . . . . .
H67A H 0.892424 0.538261 0.216139 0.068 Uiso 1 1 calc R U . . .
H67B H 0.974253 0.569858 0.252354 0.068 Uiso 1 1 calc R U . . .
H67C H 0.894320 0.604211 0.217717 0.068 Uiso 1 1 calc R U . . .
C66 C 0.7680(3) 0.5764(2) 0.3041(3) 0.0423(13) Uani 1 1 d . . . . .
H66A H 0.755726 0.611401 0.279240 0.063 Uiso 1 1 calc R U . . .
H66B H 0.739275 0.576068 0.350560 0.063 Uiso 1 1 calc R U . . .
H66C H 0.746140 0.545816 0.274063 0.063 Uiso 1 1 calc R U . . .
C65 C 0.8669(3) 0.5702(2) 0.3173(2) 0.0252(10) Uani 1 1 d . . . . .
H65 H 0.888533 0.602576 0.346137 0.030 Uiso 1 1 calc R U . . .
C64 C 0.8912(3) 0.5174(2) 0.3592(2) 0.0230(9) Uani 1 1 d . . . . .
C63 C 0.8563(3) 0.4671(2) 0.3358(3) 0.0329(9) Uani 1 1 d . . . . .
H63 H 0.815135 0.466862 0.296274 0.039 Uiso 1 1 calc R U . . .
C62 C 0.8795(3) 0.4178(2) 0.3683(3) 0.0387(13) Uani 1 1 d D . . . .
C61 C 0.9399(3) 0.41911(19) 0.4261(3) 0.0349(12) Uani 1 1 d . . . . .
H61 H 0.956859 0.385528 0.448981 0.042 Uiso 1 1 calc R U . . .
C60 C 0.9764(3) 0.46908(19) 0.4518(2) 0.0260(9) Uani 1 1 d . . . . .
C59 C 0.9504(3) 0.51822(18) 0.4184(2) 0.0197(8) Uani 1 1 d . . . . .
C58 C 0.8157(4) 0.6946(3) 0.8296(3) 0.0473(15) Uani 1 1 d . . . . .
H58A H 0.774178 0.708572 0.792570 0.071 Uiso 1 1 calc R U . . .
H58B H 0.795786 0.704458 0.877678 0.071 Uiso 1 1 calc R U . . .
H58C H 0.819663 0.654386 0.825627 0.071 Uiso 1 1 calc R U . . .
C57 C 0.9006(5) 0.7822(2) 0.8286(3) 0.0604(19) Uani 1 1 d . . . . .
H57A H 0.958763 0.797973 0.823651 0.091 Uiso 1 1 calc R U . . .
H57B H 0.879592 0.790667 0.876765 0.091 Uiso 1 1 calc R U . . .
H57C H 0.860716 0.798150 0.791681 0.091 Uiso 1 1 calc R U . . .
C56 C 0.9046(3) 0.7199(2) 0.8186(3) 0.0332(11) Uani 1 1 d . . . . .
H56 H 0.946300 0.704552 0.856060 0.040 Uiso 1 1 calc R U . . .
C55 C 1.0927(3) 0.5567(2) 0.7153(3) 0.0417(13) Uani 1 1 d . . . . .
H55A H 1.037524 0.538261 0.702861 0.063 Uiso 1 1 calc R U . . .
H55B H 1.092962 0.568597 0.765963 0.063 Uiso 1 1 calc R U . . .
H55C H 1.140995 0.531101 0.708383 0.063 Uiso 1 1 calc R U . . .
C54 C 1.1899(3) 0.6366(2) 0.6844(3) 0.0386(12) Uani 1 1 d . . . . .
H54A H 1.238355 0.610986 0.677851 0.058 Uiso 1 1 calc R U . . .
H54B H 1.190752 0.649419 0.734641 0.058 Uiso 1 1 calc R U . . .
H54C H 1.195896 0.668209 0.651941 0.058 Uiso 1 1 calc R U . . .
C53 C 1.1031(3) 0.60688(19) 0.6666(2) 0.0253(10) Uani 1 1 d . . . . .
H53 H 1.105233 0.593222 0.615625 0.030 Uiso 1 1 calc R U . . .
C52 C 0.7776(3) 0.7359(2) 0.5506(3) 0.0375(12) Uani 1 1 d . . . . .
H52A H 0.751864 0.744979 0.502824 0.056 Uiso 1 1 calc R U . . .
H52B H 0.762038 0.764328 0.585420 0.056 Uiso 1 1 calc R U . . .
H52C H 0.755357 0.700096 0.566285 0.056 Uiso 1 1 calc R U . . .
C51 C 0.9137(4) 0.7885(2) 0.5304(3) 0.0516(16) Uani 1 1 d . . . . .
H51A H 0.976687 0.784838 0.525604 0.077 Uiso 1 1 calc R U . . .
H51B H 0.901884 0.813833 0.570119 0.077 Uiso 1 1 calc R U . . .
H51C H 0.887473 0.802889 0.485205 0.077 Uiso 1 1 calc R U . . .
C50 C 0.8754(3) 0.73300(19) 0.5462(2) 0.0262(10) Uani 1 1 d . . . . .
H50 H 0.888323 0.708444 0.504472 0.031 Uiso 1 1 calc R U . . .
S100 S 0.28413(14) 0.52828(8) 0.99156(13) 0.0210(6) Uani 0.487(2) 1 d . . P B 1
Sn11 Sn 0.13083(8) 0.44577(5) 0.92263(7) 0.0191(2) Uani 0.487(2) 1 d D . P B 1
HN1C H 0.0955(4) 0.5020(7) 0.8843(4) 0.023 Uiso 0.487(2) 1 calc DR U P B 1
HN1D H 0.1475(2) 0.4017(5) 0.8586(7) 0.023 Uiso 0.487(2) 1 calc DR U P B 1
Sn10 Sn 0.42072(8) 0.48564(5) 1.06167(7) 0.0186(2) Uani 0.487(2) 1 d . . P B 1
S101 S 0.32246(14) 0.41059(9) 1.00011(13) 0.0239(6) Uani 0.487(2) 1 d . . P B 1
S102 S 0.21136(12) 0.51999(9) 0.98996(11) 0.0215(5) Uani 0.513(2) 1 d . . P B 2
Sn13 Sn 0.10743(8) 0.45968(5) 0.90543(6) 0.0226(2) Uani 0.513(2) 1 d . . P B 2
Sn12 Sn 0.40652(7) 0.47009(5) 1.04067(7) 0.0195(2) Uani 0.513(2) 1 d D . P B 2
HN1E H 0.40209(8) 0.5179(6) 1.1007(7) 0.023 Uiso 0.513(2) 1 calc DR U P B 2
HN1F H 0.42059(17) 0.4129(7) 1.0835(5) 0.023 Uiso 0.513(2) 1 calc DR U P B 2
S103 S 0.25044(14) 0.40858(9) 0.94210(13) 0.0262(6) Uani 0.513(2) 1 d . . P B 2
C71 C 0.7498(4) 0.3578(3) 0.3496(4) 0.0318(17) Uani 0.670(6) 1 d D . P C 3
H71A H 0.713866 0.387299 0.328079 0.048 Uiso 0.670(6) 1 calc R U P C 3
H71B H 0.744796 0.358266 0.402306 0.048 Uiso 0.670(6) 1 calc R U P C 3
H71C H 0.729827 0.322125 0.330551 0.048 Uiso 0.670(6) 1 calc R U P C 3
C72 C 0.8380(5) 0.3661(3) 0.3321(4) 0.0329(9) Uani 0.670(6) 1 d D . P C 3
H72 H 0.818978 0.388749 0.289229 0.039 Uiso 0.670(6) 1 calc R U P C 3
C73 C 0.8961(5) 0.3362(3) 0.2885(4) 0.0353(10) Uani 0.670(6) 1 d D . P C 3
H73A H 0.870856 0.300115 0.276378 0.053 Uiso 0.670(6) 1 calc R U P C 3
H73B H 0.951689 0.330995 0.315249 0.053 Uiso 0.670(6) 1 calc R U P C 3
H73C H 0.905888 0.356772 0.243950 0.053 Uiso 0.670(6) 1 calc R U P C 3
C74 C 0.7926(8) 0.3293(5) 0.3888(7) 0.0305(10) Uani 0.330(6) 1 d D . P C 4
H74A H 0.741526 0.352898 0.394437 0.046 Uiso 0.330(6) 1 calc R U P C 4
H74B H 0.811525 0.314543 0.436119 0.046 Uiso 0.330(6) 1 calc R U P C 4
H74C H 0.777414 0.298753 0.356037 0.046 Uiso 0.330(6) 1 calc R U P C 4
C75 C 0.8554(8) 0.3581(4) 0.3620(6) 0.0229(9) Uani 0.330(6) 1 d D . P C 4
H75 H 0.825821 0.363288 0.312890 0.028 Uiso 0.3299 1 d D U P C 4
C76 C 0.8992(11) 0.3122(6) 0.3403(12) 0.0589(17) Uani 0.330(6) 1 d D . P C 4
H76A H 0.925923 0.293780 0.382679 0.088 Uiso 0.330(6) 1 calc R U P C 4
H76B H 0.944597 0.323053 0.307228 0.088 Uiso 0.330(6) 1 calc R U P C 4
H76C H 0.858443 0.286907 0.315445 0.088 Uiso 0.330(6) 1 calc R U P C 4

loop_
_atom_site_aniso_label
_atom_site_aniso_U_11
_atom_site_aniso_U_22
_atom_site_aniso_U_33
_atom_site_aniso_U_23
_atom_site_aniso_U_13
_atom_site_aniso_U_12
Sn1 0.0162(2) 0.0205(2) 0.0164(2) 0.00129(18) 0.00336(16) -0.00491(18)
Sn2 0.01391(19) 0.0216(2) 0.0181(2) 0.00012(18) 0.00412(15) -0.00229(17)
S1 0.0177(6) 0.0150(6) 0.0359(7) -0.0006(5) 0.0008(5) -0.0014(5)
S2 0.0154(6) 0.0145(5) 0.0305(6) -0.0004(5) 0.0027(5) -0.0025(4)
Sn3 0.020(3) 0.021(3) 0.023(3) 0.011(2) 0.003(2) -0.002(2)
S3 0.022(8) 0.016(7) 0.030(8) 0.002(6) 0.003(6) -0.006(6)
Sn4 0.032(3) 0.034(3) 0.028(3) -0.010(3) 0.001(2) -0.015(3)
S4 0.026(8) 0.021(8) 0.054(11) -0.019(7) 0.011(7) -0.007(7)
C1 0.023(2) 0.0215(19) 0.018(2) 0.0013(17) 0.0055(17) 0.0017(18)
C9 0.027(2) 0.0153(19) 0.0172(19) 0.0009(16) 0.0062(17) -0.0043(17)
C8 0.021(2) 0.0126(18) 0.0171(19) 0.0011(15) 0.0034(16) -0.0023(15)
C7 0.0204(19) 0.0130(18) 0.0089(16) -0.0009(15) -0.0022(14) -0.0021(16)
C6 0.021(2) 0.0172(19) 0.0143(17) 0.0003(17) 0.0023(15) -0.0082(18)
C5 0.0154(19) 0.025(2) 0.0162(18) 0.0007(18) 0.0027(15) -0.0034(18)
C10 0.027(2) 0.0133(19) 0.028(2) -0.0061(18) 0.0086(19) -0.0022(17)
C11 0.025(2) 0.014(2) 0.035(2) -0.0045(18) 0.0070(19) -0.0006(17)
C12 0.023(2) 0.021(2) 0.025(2) 0.0006(18) 0.0006(18) 0.0027(18)
C13 0.022(2) 0.0134(19) 0.0183(19) 0.0004(16) 0.0037(16) 0.0028(16)
C14 0.027(2) 0.019(2) 0.0173(19) -0.0012(17) -0.0031(17) 0.0070(17)
C15 0.044(3) 0.028(2) 0.020(2) -0.0046(19) 0.006(2) -0.005(2)
C16 0.033(3) 0.026(2) 0.020(2) -0.0011(18) 0.0040(18) -0.001(2)
C17 0.025(3) 0.024(2) 0.057(3) -0.012(2) 0.009(2) 0.004(2)
C19 0.036(3) 0.026(3) 0.115(5) 0.017(3) 0.009(3) 0.012(2)
C18 0.026(3) 0.037(3) 0.063(4) -0.008(3) 0.011(2) 0.004(2)
C20 0.034(2) 0.021(2) 0.0137(18) -0.0016(16) -0.0008(17) -0.0033(18)
C21 0.054(3) 0.029(2) 0.023(2) -0.0083(17) 0.0074(19) -0.011(2)
C22 0.032(3) 0.030(2) 0.031(2) -0.002(2) -0.001(2) -0.007(2)
C23 0.022(2) 0.0151(19) 0.018(2) 0.0022(16) 0.0035(16) 0.0019(17)
C24 0.018(2) 0.019(2) 0.0172(19) 0.0014(17) 0.0037(16) 0.0054(17)
C25 0.027(2) 0.025(2) 0.015(2) 0.0041(17) 0.0016(17) 0.0045(19)
C26 0.027(2) 0.018(2) 0.024(2) 0.0053(18) 0.0113(18) 0.0056(18)
C27 0.034(3) 0.0140(19) 0.023(2) 0.0008(17) 0.0052(18) -0.0015(18)
C28 0.024(2) 0.0137(19) 0.021(2) 0.0030(17) 0.0061(17) 0.0030(17)
C29 0.021(2) 0.024(2) 0.0195(19) 0.0039(19) -0.0004(16) -0.0016(19)
C2 0.0133(18) 0.0175(18) 0.0138(17) 0.0005(17) 0.0006(14) -0.0050(17)
C30 0.031(2) 0.031(2) 0.029(2) -0.0114(19) 0.0009(19) -0.008(2)
C31 0.022(2) 0.058(3) 0.022(2) -0.001(2) 0.0003(18) -0.001(2)
C32 0.038(3) 0.016(2) 0.018(2) 0.0022(17) 0.0089(19) 0.0004(19)
C33 0.041(3) 0.029(2) 0.023(2) -0.006(2) 0.004(2) -0.007(2)
C34 0.045(3) 0.027(2) 0.025(2) -0.003(2) 0.014(2) 0.000(2)
C35 0.033(3) 0.023(2) 0.028(2) 0.0081(19) 0.009(2) 0.000(2)
C36 0.048(3) 0.021(2) 0.037(3) 0.008(2) 0.025(2) 0.003(2)
C37 0.036(3) 0.028(2) 0.034(3) -0.003(2) 0.014(2) -0.002(2)
C38 0.0146(19) 0.020(2) 0.0152(18) 0.0004(16) 0.0003(15) -0.0010(16)
C39 0.019(2) 0.015(2) 0.0173(19) -0.0027(16) 0.0016(15) -0.0059(16)
C3 0.0191(19) 0.0134(17) 0.0134(17) -0.0011(17) -0.0005(14) -0.0048(17)
C42 0.025(2) 0.019(2) 0.028(2) -0.0049(18) 0.0077(19) -0.0107(18)
C41 0.029(2) 0.031(2) 0.023(2) -0.0011(19) 0.0131(19) -0.012(2)
C40 0.025(2) 0.029(2) 0.018(2) -0.0034(18) 0.0090(18) -0.0058(19)
C43 0.018(2) 0.019(2) 0.019(2) -0.0023(16) -0.0002(16) -0.0007(16)
C44 0.022(2) 0.019(2) 0.017(2) -0.0022(16) 0.0002(16) -0.0044(17)
C45 0.016(2) 0.023(2) 0.023(2) -0.0036(18) 0.0031(17) -0.0022(17)
C46 0.022(2) 0.030(2) 0.020(2) -0.0028(19) -0.0041(17) -0.0009(19)
C47 0.027(2) 0.022(2) 0.018(2) -0.0044(17) 0.0041(17) -0.0007(18)
C49 0.017(2) 0.026(2) 0.018(2) -0.0003(17) 0.0029(16) -0.0015(17)
C48 0.027(2) 0.026(2) 0.022(2) -0.0035(18) 0.0010(18) 0.0052(19)
C4 0.0165(19) 0.019(2) 0.0177(18) -0.0020(18) -0.0011(15) 0.0028(17)
C118 0.041(3) 0.046(3) 0.047(3) -0.006(3) 0.002(3) 0.018(3)
C119 0.043(3) 0.023(2) 0.0146(19) -0.0017(17) -0.0005(18) 0.018(2)
C120 0.073(4) 0.027(2) 0.026(2) -0.005(2) 0.017(2) -0.013(3)
C121 0.027(2) 0.031(2) 0.022(2) -0.0035(19) 0.0024(18) 0.0041(19)
C122 0.024(2) 0.017(2) 0.019(2) 0.0028(17) 0.0041(17) 0.0013(17)
C123 0.027(2) 0.018(2) 0.025(2) 0.0017(18) -0.0002(19) 0.0003(18)
C124 0.040(3) 0.024(2) 0.015(2) 0.0028(18) 0.0041(19) 0.003(2)
C125 0.043(3) 0.022(2) 0.024(2) 0.0036(19) 0.004(2) -0.004(2)
C126 0.050(3) 0.016(2) 0.027(2) 0.0011(19) 0.002(2) -0.005(2)
C127 0.038(3) 0.018(2) 0.018(2) -0.0010(17) 0.0002(19) -0.0016(19)
C128 0.023(2) 0.026(2) 0.018(2) -0.0015(18) -0.0024(17) -0.0029(18)
C129 0.032(3) 0.048(3) 0.031(2) -0.011(3) 0.008(2) -0.006(3)
C130 0.024(3) 0.062(4) 0.029(3) -0.003(2) -0.001(2) 0.001(2)
C131 0.051(3) 0.030(3) 0.020(2) 0.006(2) 0.008(2) -0.001(2)
C132 0.076(4) 0.023(3) 0.040(3) 0.006(2) 0.025(3) -0.006(3)
C133 0.054(4) 0.037(3) 0.035(3) -0.002(2) 0.011(2) -0.014(3)
C134 0.049(3) 0.016(2) 0.015(2) -0.0019(17) 0.000(2) -0.009(2)
C135 0.044(3) 0.035(3) 0.028(3) -0.010(2) 0.002(2) -0.006(2)
C136 0.045(3) 0.033(3) 0.030(3) 0.003(2) 0.010(2) -0.006(2)
C137 0.016(2) 0.033(2) 0.0124(18) 0.0023(18) 0.0011(15) -0.0093(18)
C138 0.016(2) 0.029(2) 0.0151(19) -0.0001(17) 0.0027(16) -0.0009(17)
C139 0.024(2) 0.026(2) 0.027(2) -0.0055(19) 0.0047(19) -0.0089(19)
C140 0.025(2) 0.029(2) 0.031(2) -0.005(2) 0.014(2) -0.012(2)
C141 0.027(2) 0.024(2) 0.019(2) -0.0052(18) 0.0082(17) -0.0057(19)
C142 0.022(2) 0.024(2) 0.017(2) 0.0010(17) -0.0013(17) -0.0024(17)
C143 0.032(2) 0.026(2) 0.021(2) 0.0007(18) 0.0012(18) -0.0110(19)
C144 0.030(2) 0.030(2) 0.021(2) -0.0056(19) 0.0039(18) -0.008(2)
C145 0.028(3) 0.049(3) 0.036(3) -0.020(2) 0.002(2) -0.009(2)
C146 0.032(3) 0.024(3) 0.071(4) -0.017(3) 0.007(3) -0.010(2)
C147 0.039(3) 0.024(3) 0.067(4) 0.006(3) 0.009(3) -0.007(2)
C148 0.040(3) 0.026(2) 0.032(3) 0.008(2) 0.002(2) -0.008(2)
C149 0.028(2) 0.034(3) 0.019(2) -0.0018(19) 0.0047(18) -0.006(2)
C150 0.060(4) 0.055(4) 0.031(3) 0.008(3) 0.020(3) -0.002(3)
C151 0.039(3) 0.047(3) 0.107(5) 0.014(4) 0.037(3) 0.006(3)
C152 0.041(4) 0.041(3) 0.161(8) -0.052(4) 0.007(4) -0.017(3)
C153 0.074(5) 0.075(5) 0.103(6) -0.052(4) 0.024(4) -0.042(4)
C154 0.065(5) 0.069(5) 0.084(5) -0.035(4) 0.023(4) -0.034(4)
C155 0.056(3) 0.030(3) 0.036(3) 0.002(2) -0.011(2) 0.003(2)
C156 0.038(3) 0.089(5) 0.048(3) -0.005(4) -0.013(3) -0.021(4)
C157 0.081(5) 0.047(3) 0.043(3) 0.016(3) 0.008(3) 0.028(3)
C158 0.017(2) 0.028(2) 0.018(2) -0.0061(18) 0.0037(16) -0.0022(17)
C159 0.018(2) 0.031(2) 0.020(2) -0.0031(19) -0.0030(17) 0.0017(18)
C160 0.025(2) 0.037(3) 0.017(2) -0.001(2) 0.0001(18) 0.006(2)
C161 0.036(3) 0.037(3) 0.016(2) -0.0027(19) 0.0000(19) 0.007(2)
C162 0.033(3) 0.033(3) 0.024(2) 0.000(2) 0.0016(19) 0.014(2)
C163 0.025(2) 0.032(2) 0.018(2) 0.0007(18) -0.0018(17) 0.0061(19)
C164 0.019(2) 0.036(3) 0.025(2) -0.007(2) -0.0017(18) 0.008(2)
C165 0.041(3) 0.037(3) 0.063(4) 0.011(3) 0.012(3) 0.008(2)
C166 0.024(3) 0.051(3) 0.045(3) -0.002(3) 0.004(2) 0.005(2)
C167 0.044(3) 0.047(3) 0.017(2) -0.001(2) 0.004(2) 0.019(2)
C168 0.087(5) 0.052(3) 0.021(3) -0.001(3) 0.006(3) 0.021(3)
C169 0.043(3) 0.069(4) 0.032(3) 0.010(3) 0.017(2) 0.023(3)
C170 0.031(2) 0.027(2) 0.019(2) -0.0010(19) 0.0021(18) 0.0016(19)
C171 0.033(3) 0.029(2) 0.030(3) 0.005(2) -0.003(2) 0.004(2)
C172 0.046(3) 0.051(3) 0.026(3) 0.007(2) 0.003(2) -0.008(3)
C117 0.051(4) 0.029(3) 0.085(5) 0.015(3) 0.011(3) 0.019(3)
C116 0.043(3) 0.028(3) 0.041(3) -0.004(2) 0.002(2) 0.019(2)
C115 0.044(3) 0.026(2) 0.033(3) -0.002(2) 0.000(2) -0.001(2)
C114 0.055(3) 0.038(3) 0.022(2) -0.005(2) 0.003(2) -0.002(2)
C113 0.044(3) 0.020(2) 0.021(2) -0.0061(18) -0.002(2) 0.003(2)
C112 0.037(3) 0.019(2) 0.017(2) 0.0010(17) 0.0047(19) 0.0025(19)
C111 0.041(3) 0.020(2) 0.020(2) -0.0055(18) 0.009(2) 0.005(2)
C110 0.033(3) 0.020(2) 0.029(2) 0.0014(19) 0.007(2) 0.0091(19)
C109 0.042(3) 0.025(2) 0.020(2) 0.0019(19) -0.002(2) 0.017(2)
C108 0.039(3) 0.020(2) 0.018(2) 0.0000(17) 0.0034(19) 0.0111(19)
C107 0.032(2) 0.017(2) 0.0160(19) 0.0035(15) 0.0063(17) 0.0082(17)
C106 0.027(2) 0.018(2) 0.0138(19) -0.0032(16) 0.0007(17) 0.0023(17)
C105 0.030(2) 0.0162(19) 0.0168(19) 0.0017(17) 0.0032(18) -0.0049(18)
C104 0.016(2) 0.028(2) 0.0178(19) -0.0039(18) 0.0066(16) -0.0054(18)
C103 0.016(2) 0.023(2) 0.0178(19) -0.0022(17) 0.0017(16) 0.0029(17)
C102 0.018(2) 0.017(2) 0.0140(18) -0.0014(15) -0.0004(15) 0.0022(16)
C101 0.015(2) 0.022(2) 0.0153(18) 0.0008(16) 0.0007(15) 0.0022(16)
C100 0.076(4) 0.025(2) 0.017(2) 0.005(2) 0.019(2) 0.016(3)
C70 0.039(3) 0.055(3) 0.043(3) -0.002(3) -0.011(2) -0.001(3)
C69 0.085(5) 0.036(3) 0.034(3) 0.006(2) 0.007(3) 0.021(3)
C68 0.046(3) 0.029(2) 0.030(2) 0.003(2) -0.002(2) 0.004(2)
C67 0.039(3) 0.067(4) 0.030(3) 0.010(3) 0.009(2) 0.008(3)
C66 0.026(3) 0.056(4) 0.044(3) -0.004(3) 0.001(2) 0.005(2)
C65 0.023(2) 0.034(3) 0.018(2) -0.0008(19) -0.0006(17) -0.0023(19)
C64 0.024(2) 0.025(2) 0.0204(19) -0.0062(19) 0.0071(16) -0.005(2)
C63 0.028(2) 0.033(2) 0.038(2) -0.0127(19) 0.0004(17) -0.0078(18)
C62 0.029(3) 0.028(3) 0.060(4) -0.020(3) 0.019(2) -0.012(2)
C61 0.039(3) 0.019(2) 0.048(3) 0.000(2) 0.014(2) -0.003(2)
C60 0.030(2) 0.022(2) 0.026(2) -0.0074(19) 0.0069(18) -0.002(2)
C59 0.0210(19) 0.0208(19) 0.0176(18) -0.0041(18) 0.0074(15) -0.0055(18)
C58 0.043(3) 0.073(4) 0.027(3) 0.006(3) 0.009(2) 0.018(3)
C57 0.118(6) 0.038(3) 0.026(3) -0.013(3) 0.014(3) 0.006(4)
C56 0.042(3) 0.035(3) 0.022(2) 0.002(2) 0.002(2) 0.011(2)
C55 0.029(3) 0.034(3) 0.063(3) 0.010(3) 0.008(2) 0.011(2)
C54 0.016(2) 0.048(3) 0.052(3) -0.006(3) 0.003(2) 0.000(2)
C53 0.022(2) 0.034(3) 0.020(2) 0.0001(19) -0.0005(18) 0.004(2)
C52 0.034(3) 0.037(3) 0.041(3) 0.006(2) -0.009(2) 0.001(2)
C51 0.060(4) 0.054(3) 0.040(3) 0.025(3) -0.011(3) -0.020(3)
C50 0.030(3) 0.032(2) 0.016(2) -0.0011(19) -0.0021(18) 0.006(2)
S100 0.0160(11) 0.0172(12) 0.0298(11) 0.0002(9) 0.0023(9) -0.0009(8)
Sn11 0.0176(5) 0.0240(5) 0.0158(5) 0.0021(4) 0.0021(3) -0.0037(4)
Sn10 0.0149(4) 0.0227(5) 0.0186(5) -0.0005(4) 0.0040(3) -0.0010(3)
S101 0.0182(12) 0.0167(11) 0.0367(13) 0.0011(10) 0.0016(9) 0.0021(9)
S102 0.0156(11) 0.0184(10) 0.0307(11) -0.0019(9) 0.0025(8) -0.0027(8)
Sn13 0.0193(5) 0.0306(6) 0.0178(4) 0.0054(4) 0.0015(3) -0.0110(4)
Sn12 0.0137(4) 0.0244(5) 0.0208(5) 0.0058(4) 0.0038(3) -0.0029(3)
S103 0.0195(11) 0.0208(11) 0.0387(13) -0.0070(10) 0.0065(9) -0.0067(9)
C71 0.031(4) 0.025(4) 0.040(4) 0.001(3) -0.002(3) -0.011(3)
C72 0.028(2) 0.033(2) 0.038(2) -0.0127(19) 0.0004(17) -0.0078(18)
C73 0.054(3) 0.029(2) 0.023(2) -0.0083(17) 0.0074(19) -0.011(2)
C74 0.031(2) 0.031(2) 0.029(2) -0.0114(19) 0.0009(19) -0.008(2)
C75 0.034(2) 0.021(2) 0.0137(18) -0.0016(16) -0.0008(17) -0.0033(18)
C76 0.036(3) 0.026(3) 0.115(5) 0.017(3) 0.009(3) 0.012(2)

loop_
_atom_type_symbol
_atom_type_description
_atom_type_scat_dispersion_real
_atom_type_scat_dispersion_imag
_atom_type_scat_source
C C 0.0033 0.0016 'International Tables Vol C Tables 4.2.6.8 and 6.1.1.4'
S S 0.1246 0.1234 'International Tables Vol C Tables 4.2.6.8 and 6.1.1.4'
Sn Sn -0.6537 1.4246 'International Tables Vol C Tables 4.2.6.8 and 6.1.1.4'
H H 0.0000 0.0000 'International Tables Vol C Tables 4.2.6.8 and 6.1.1.4'

loop_
_geom_angle_atom_site_label_1
_geom_angle_atom_site_label_2
_geom_angle_atom_site_label_3
_geom_angle
_geom_angle_site_symmetry_1
_geom_angle_site_symmetry_3
_geom_angle_publ_flag
C38 Sn1 C1 115.39(15) . . ?
C38 Sn1 HN1A 108.4 . . ?
C1 Sn1 HN1A 108.4 . . ?
C38 Sn1 HN1B 108.4 . . ?
C1 Sn1 HN1B 108.4 . . ?
HN1A Sn1 HN1B 107.5 . . ?
C2 Sn2 S1 97.93(11) . . ?
C2 Sn2 S2 104.31(10) . . ?
S1 Sn2 S2 67.78(4) . . ?
C1 S1 Sn2 85.35(15) . . ?
C1 S2 Sn2 84.76(16) . . ?
C38 Sn3 C1 96.5(3) . . ?
C38 Sn3 S4 88.9(5) . . ?
C1 Sn3 S4 33.3(4) . . ?
C38 Sn3 S3 102.9(4) . . ?
C1 Sn3 S3 34.5(3) . . ?
S4 Sn3 S3 67.8(5) . . ?
C1 S3 Sn3 71.6(6) . . ?
C2 Sn4 C1 124.5(4) . . ?
C2 Sn4 HN4G 106.2 . . ?
C1 Sn4 HN4G 106.2 . . ?
C2 Sn4 HN4H 106.2 . . ?
C1 Sn4 HN4H 106.2 . . ?
HN4G Sn4 HN4H 106.4 . . ?
C1 S4 Sn3 73.1(7) . . ?
S4 C1 S3 147.5(9) . . ?
S2 C1 S1 121.1(3) . . ?
S2 C1 Sn1 119.7(2) . . ?
S1 C1 Sn1 118.6(2) . . ?
S4 C1 Sn4 106.1(7) . . ?
S3 C1 Sn4 106.0(6) . . ?
S4 C1 Sn3 73.6(7) . . ?
S3 C1 Sn3 74.0(6) . . ?
Sn4 C1 Sn3 174.0(3) . . ?
C10 C9 C8 118.5(4) . . ?
C10 C9 C20 121.2(4) . . ?
C8 C9 C20 120.2(4) . . ?
C13 C8 C9 120.1(4) . . ?
C13 C8 C7 120.0(3) . . ?
C9 C8 C7 119.7(3) . . ?
C6 C7 C2 119.7(4) . . ?
C6 C7 C8 121.0(3) . . ?
C2 C7 C8 119.3(3) . . ?
C5 C6 C7 120.4(4) . . ?
C5 C6 H6 119.8 . . ?
C7 C6 H6 119.8 . . ?
C6 C5 C4 120.0(4) . . ?
C6 C5 H5 120.0 . . ?
C4 C5 H5 120.0 . . ?
C11 C10 C9 122.5(4) . . ?
C11 C10 H10 118.7 . . ?
C9 C10 H10 118.7 . . ?
C12 C11 C10 117.8(4) . . ?
C12 C11 C17 120.3(4) . . ?
C10 C11 C17 122.0(4) . . ?
C11 C12 C13 122.3(4) . . ?
C11 C12 H12 118.9 . . ?
C13 C12 H12 118.9 . . ?
C8 C13 C12 118.7(4) . . ?
C8 C13 C14 122.4(4) . . ?
C12 C13 C14 118.9(4) . . ?
C15 C14 C16 112.0(4) . . ?
C15 C14 C13 111.7(4) . . ?
C16 C14 C13 111.1(3) . . ?
C15 C14 H14 107.2 . . ?
C16 C14 H14 107.2 . . ?
C13 C14 H14 107.2 . . ?
C14 C15 H15A 109.5 . . ?
C14 C15 H15B 109.5 . . ?
H15A C15 H15B 109.5 . . ?
C14 C15 H15C 109.5 . . ?
H15A C15 H15C 109.5 . . ?
H15B C15 H15C 109.5 . . ?
C14 C16 H16A 109.5 . . ?
C14 C16 H16B 109.5 . . ?
H16A C16 H16B 109.5 . . ?
C14 C16 H16C 109.5 . . ?
H16A C16 H16C 109.5 . . ?
H16B C16 H16C 109.5 . . ?
C11 C17 C19 111.6(4) . . ?
C11 C17 C18 111.3(4) . . ?
C19 C17 C18 110.3(5) . . ?
C11 C17 H17 107.8 . . ?
C19 C17 H17 107.8 . . ?
C18 C17 H17 107.8 . . ?
C17 C19 H19A 109.5 . . ?
C17 C19 H19B 109.5 . . ?
H19A C19 H19B 109.5 . . ?
C17 C19 H19C 109.5 . . ?
H19A C19 H19C 109.5 . . ?
H19B C19 H19C 109.5 . . ?
C17 C18 H18A 109.5 . . ?
C17 C18 H18B 109.5 . . ?
H18A C18 H18B 109.5 . . ?
C17 C18 H18C 109.5 . . ?
H18A C18 H18C 109.5 . . ?
H18B C18 H18C 109.5 . . ?
C21 C20 C9 113.8(4) . . ?
C21 C20 C22 110.1(4) . . ?
C9 C20 C22 110.1(3) . . ?
C21 C20 H20 107.5 . . ?
C9 C20 H20 107.5 . . ?
C22 C20 H20 107.5 . . ?
C20 C21 H21A 109.5 . . ?
C20 C21 H21B 109.5 . . ?
H21A C21 H21B 109.5 . . ?
C20 C21 H21C 109.5 . . ?
H21A C21 H21C 109.5 . . ?
H21B C21 H21C 109.5 . . ?
C20 C22 H22A 109.5 . . ?
C20 C22 H22B 109.5 . . ?
H22A C22 H22B 109.5 . . ?
C20 C22 H22C 109.5 . . ?
H22A C22 H22C 109.5 . . ?
H22B C22 H22C 109.5 . . ?
C24 C23 C28 120.3(4) . . ?
C24 C23 C3 118.7(3) . . ?
C28 C23 C3 120.8(3) . . ?
C25 C24 C23 118.6(4) . . ?
C25 C24 C29 120.8(4) . . ?
C23 C24 C29 120.5(4) . . ?
C26 C25 C24 122.7(4) . . ?
C26 C25 H25 118.7 . . ?
C24 C25 H25 118.7 . . ?
C25 C26 C27 117.6(4) . . ?
C25 C26 C35 118.9(4) . . ?
C27 C26 C35 123.4(4) . . ?
C28 C27 C26 122.1(4) . . ?
C28 C27 H27 119.0 . . ?
C26 C27 H27 119.0 . . ?
C27 C28 C23 118.5(4) . . ?
C27 C28 C32 120.9(4) . . ?
C23 C28 C32 120.5(4) . . ?
C30 C29 C24 114.3(4) . . ?
C30 C29 C31 109.6(3) . . ?
C24 C29 C31 109.2(4) . . ?
C30 C29 H29 107.8 . . ?
C24 C29 H29 107.8 . . ?
C31 C29 H29 107.8 . . ?
C3 C2 C7 118.9(3) . . ?
C3 C2 Sn4 112.7(3) . . ?
C7 C2 Sn4 128.3(3) . . ?
C3 C2 Sn2 116.7(3) . . ?
C7 C2 Sn2 122.4(3) . . ?
C29 C30 H30A 109.5 . . ?
C29 C30 H30B 109.5 . . ?
H30A C30 H30B 109.5 . . ?
C29 C30 H30C 109.5 . . ?
H30A C30 H30C 109.5 . . ?
H30B C30 H30C 109.5 . . ?
C29 C31 H31A 109.5 . . ?
C29 C31 H31B 109.5 . . ?
H31A C31 H31B 109.5 . . ?
C29 C31 H31C 109.5 . . ?
H31A C31 H31C 109.5 . . ?
H31B C31 H31C 109.5 . . ?
C28 C32 C33 115.2(4) . . ?
C28 C32 C34 109.4(4) . . ?
C33 C32 C34 109.5(4) . . ?
C28 C32 H32 107.5 . . ?
C33 C32 H32 107.5 . . ?
C34 C32 H32 107.5 . . ?
C32 C33 H33A 109.5 . . ?
C32 C33 H33B 109.5 . . ?
H33A C33 H33B 109.5 . . ?
C32 C33 H33C 109.5 . . ?
H33A C33 H33C 109.5 . . ?
H33B C33 H33C 109.5 . . ?
C32 C34 H34A 109.5 . . ?
C32 C34 H34B 109.5 . . ?
H34A C34 H34B 109.5 . . ?
C32 C34 H34C 109.5 . . ?
H34A C34 H34C 109.5 . . ?
H34B C34 H34C 109.5 . . ?
C36 C35 C37 110.7(4) . . ?
C36 C35 C26 114.6(4) . . ?
C37 C35 C26 109.4(4) . . ?
C36 C35 H35 107.3 . . ?
C37 C35 H35 107.3 . . ?
C26 C35 H35 107.3 . . ?
C35 C36 H36A 109.5 . . ?
C35 C36 H36B 109.5 . . ?
H36A C36 H36B 109.5 . . ?
C35 C36 H36C 109.5 . . ?
H36A C36 H36C 109.5 . . ?
H36B C36 H36C 109.5 . . ?
C35 C37 H37A 109.5 . . ?
C35 C37 H37B 109.5 . . ?
H37A C37 H37B 109.5 . . ?
C35 C37 H37C 109.5 . . ?
H37A C37 H37C 109.5 . . ?
H37B C37 H37C 109.5 . . ?
C39 C38 C43 119.5(4) . . ?
C39 C38 Sn1 121.9(3) . . ?
C43 C38 Sn1 118.6(3) . . ?
C39 C38 Sn3 119.4(3) . . ?
C43 C38 Sn3 118.1(3) . . ?
C40 C39 C38 119.1(4) . . ?
C40 C39 C59 118.8(4) . . ?
C38 C39 C59 122.1(3) . . ?
C4 C3 C2 120.9(4) . . ?
C4 C3 C23 122.5(4) . . ?
C2 C3 C23 116.7(3) . . ?
C41 C42 C43 120.1(4) . . ?
C41 C42 H42 119.9 . . ?
C43 C42 H42 119.9 . . ?
C40 C41 C42 120.5(4) . . ?
C40 C41 H41 119.8 . . ?
C42 C41 H41 119.8 . . ?
C41 C40 C39 121.0(4) . . ?
C41 C40 H40 119.5 . . ?
C39 C40 H40 119.5 . . ?
C42 C43 C38 119.8(4) . . ?
C42 C43 C44 120.8(4) . . ?
C38 C43 C44 119.4(4) . . ?
C45 C44 C49 120.5(4) . . ?
C45 C44 C43 119.3(4) . . ?
C49 C44 C43 120.1(4) . . ?
C44 C45 C46 119.3(4) . . ?
C44 C45 C53 122.4(4) . . ?
C46 C45 C53 118.3(4) . . ?
C47 C46 C45 121.3(4) . . ?
C47 C46 H46 119.4 . . ?
C45 C46 H46 119.4 . . ?
C46 C47 C48 118.6(4) . . ?
C46 C47 C56 120.5(4) . . ?
C48 C47 C56 120.8(4) . . ?
C48 C49 C44 118.5(4) . . ?
C48 C49 C50 119.7(4) . . ?
C44 C49 C50 121.7(4) . . ?
C47 C48 C49 121.7(4) . . ?
C47 C48 H48 119.1 . . ?
C49 C48 H48 119.1 . . ?
C3 C4 C5 120.0(4) . . ?
C3 C4 H4 120.0 . . ?
C5 C4 H4 120.0 . . ?
C116 C118 H11A 109.5 . . ?
C116 C118 H11B 109.5 . . ?
H11A C118 H11B 109.5 . . ?
C116 C118 H11C 109.5 . . ?
H11A C118 H11C 109.5 . . ?
H11B C118 H11C 109.5 . . ?
C108 C119 C121 110.7(4) . . ?
C108 C119 C120 111.7(4) . . ?
C121 C119 C120 110.7(4) . . ?
C108 C119 H119 107.9 . . ?
C121 C119 H119 107.9 . . ?
C120 C119 H119 107.9 . . ?
C119 C120 H12A 109.5 . . ?
C119 C120 H12B 109.5 . . ?
H12A C120 H12B 109.5 . . ?
C119 C120 H12C 109.5 . . ?
H12A C120 H12C 109.5 . . ?
H12B C120 H12C 109.5 . . ?
C119 C121 H12D 109.5 . . ?
C119 C121 H12E 109.5 . . ?
H12D C121 H12E 109.5 . . ?
C119 C121 H12F 109.5 . . ?
H12D C121 H12F 109.5 . . ?
H12E C121 H12F 109.5 . . ?
C127 C122 C123 119.7(4) . . ?
C127 C122 C102 121.0(4) . . ?
C123 C122 C102 118.9(4) . . ?
C124 C123 C122 118.7(4) . . ?
C124 C123 C128 120.6(4) . . ?
C122 C123 C128 120.6(4) . . ?
C123 C124 C125 122.4(4) . . ?
C123 C124 H124 118.8 . . ?
C125 C124 H124 118.8 . . ?
C126 C125 C124 118.0(4) . . ?
C126 C125 C131 123.1(4) . . ?
C124 C125 C131 118.8(4) . . ?
C125 C126 C127 121.9(4) . . ?
C125 C126 H126 119.0 . . ?
C127 C126 H126 119.0 . . ?
C126 C127 C122 118.8(4) . . ?
C126 C127 C134 121.0(4) . . ?
C122 C127 C134 120.1(4) . . ?
C123 C128 C129 114.0(4) . . ?
C123 C128 C130 109.3(4) . . ?
C129 C128 C130 110.9(4) . . ?
C123 C128 H128 107.5 . . ?
C129 C128 H128 107.5 . . ?
C130 C128 H128 107.5 . . ?
C128 C129 H12G 109.5 . . ?
C128 C129 H12H 109.5 . . ?
H12G C129 H12H 109.5 . . ?
C128 C129 H12I 109.5 . . ?
H12G C129 H12I 109.5 . . ?
H12H C129 H12I 109.5 . . ?
C128 C130 H13A 109.5 . . ?
C128 C130 H13B 109.5 . . ?
H13A C130 H13B 109.5 . . ?
C128 C130 H13C 109.5 . . ?
H13A C130 H13C 109.5 . . ?
H13B C130 H13C 109.5 . . ?
C132 C131 C133 110.2(5) . . ?
C132 C131 C125 115.1(4) . . ?
C133 C131 C125 109.3(4) . . ?
C132 C131 H131 107.3 . . ?
C133 C131 H131 107.3 . . ?
C125 C131 H131 107.3 . . ?
C131 C132 H13D 109.5 . . ?
C131 C132 H13E 109.5 . . ?
H13D C132 H13E 109.5 . . ?
C131 C132 H13F 109.5 . . ?
H13D C132 H13F 109.5 . . ?
H13E C132 H13F 109.5 . . ?
C131 C133 H13G 109.5 . . ?
C131 C133 H13H 109.5 . . ?
H13G C133 H13H 109.5 . . ?
C131 C133 H13I 109.5 . . ?
H13G C133 H13I 109.5 . . ?
H13H C133 H13I 109.5 . . ?
C136 C134 C127 110.0(4) . . ?
C136 C134 C135 111.0(4) . . ?
C127 C134 C135 114.0(4) . . ?
C136 C134 H134 107.2 . . ?
C127 C134 H134 107.2 . . ?
C135 C134 H134 107.2 . . ?
C134 C135 H13J 109.5 . . ?
C134 C135 H13K 109.5 . . ?
H13J C135 H13K 109.5 . . ?
C134 C135 H13L 109.5 . . ?
H13J C135 H13L 109.5 . . ?
H13K C135 H13L 109.5 . . ?
C134 C136 H13M 109.5 . . ?
C134 C136 H13N 109.5 . . ?
H13M C136 H13N 109.5 . . ?
C134 C136 H13O 109.5 . . ?
H13M C136 H13O 109.5 . . ?
H13N C136 H13O 109.5 . . ?
C142 C137 C138 119.4(4) . . ?
C142 C137 Sn11 125.0(3) . . ?
C138 C137 Sn11 115.6(3) . . ?
C142 C137 Sn13 123.7(3) . . ?
C138 C137 Sn13 115.0(3) . . ?
C139 C138 C137 120.2(4) . . ?
C139 C138 C158 120.5(4) . . ?
C137 C138 C158 119.2(4) . . ?
C140 C139 C138 120.3(4) . . ?
C140 C139 H139 119.9 . . ?
C138 C139 H139 119.9 . . ?
C139 C140 C141 119.9(4) . . ?
C139 C140 H140 120.0 . . ?
C141 C140 H140 120.0 . . ?
C142 C141 C140 120.5(4) . . ?
C142 C141 H141 119.7 . . ?
C140 C141 H141 119.7 . . ?
C141 C142 C137 119.6(4) . . ?
C141 C142 C143 118.8(4) . . ?
C137 C142 C143 121.7(4) . . ?
C144 C143 C148 119.7(4) . . ?
C144 C143 C142 120.3(4) . . ?
C148 C143 C142 120.0(4) . . ?
C145 C144 C143 118.3(4) . . ?
C145 C144 C149 119.8(4) . . ?
C143 C144 C149 121.8(4) . . ?
C144 C145 C146 122.7(5) . . ?
C144 C145 H145 118.7 . . ?
C146 C145 H145 118.7 . . ?
C147 C146 C145 117.3(5) . . ?
C147 C146 C152 122.1(6) . . ?
C145 C146 C152 120.6(6) . . ?
C146 C147 C148 123.5(5) . . ?
C146 C147 H147 118.2 . . ?
C148 C147 H147 118.2 . . ?
C147 C148 C143 118.4(4) . . ?
C147 C148 C155 120.6(4) . . ?
C143 C148 C155 120.8(4) . . ?
C151 C149 C144 112.6(4) . . ?
C151 C149 C150 110.2(5) . . ?
C144 C149 C150 110.7(4) . . ?
C151 C149 H149 107.7 . . ?
C144 C149 H149 107.7 . . ?
C150 C149 H149 107.7 . . ?
C149 C150 H15D 109.5 . . ?
C149 C150 H15E 109.5 . . ?
H15D C150 H15E 109.5 . . ?
C149 C150 H15F 109.5 . . ?
H15D C150 H15F 109.5 . . ?
H15E C150 H15F 109.5 . . ?
C149 C151 H15G 109.5 . . ?
C149 C151 H15H 109.5 . . ?
H15G C151 H15H 109.5 . . ?
C149 C151 H15I 109.5 . . ?
H15G C151 H15I 109.5 . . ?
H15H C151 H15I 109.5 . . ?
C153 C152 C154 127.0(6) . . ?
C153 C152 C146 115.1(6) . . ?
C154 C152 C146 114.1(5) . . ?
C153 C152 H152 96.4 . . ?
C154 C152 H152 96.4 . . ?
C146 C152 H152 96.4 . . ?
C152 C153 H15J 109.5 . . ?
C152 C153 H15K 109.5 . . ?
H15J C153 H15K 109.5 . . ?
C152 C153 H15L 109.5 . . ?
H15J C153 H15L 109.5 . . ?
H15K C153 H15L 109.5 . . ?
C152 C154 H15V 109.5 . . ?
C152 C154 H15M 109.5 . . ?
H15V C154 H15M 109.5 . . ?
C152 C154 H15N 109.5 . . ?
H15V C154 H15N 109.5 . . ?
H15M C154 H15N 109.5 . . ?
C156 C155 C148 108.7(4) . . ?
C156 C155 C157 110.8(5) . . ?
C148 C155 C157 112.1(5) . . ?
C156 C155 H155 108.4 . . ?
C148 C155 H155 108.4 . . ?
C157 C155 H155 108.4 . . ?
C155 C156 H15O 109.5 . . ?
C155 C156 H15P 109.5 . . ?
H15O C156 H15P 109.5 . . ?
C155 C156 H15Q 109.5 . . ?
H15O C156 H15Q 109.5 . . ?
H15P C156 H15Q 109.5 . . ?
C155 C157 H15R 109.5 . . ?
C155 C157 H15S 109.5 . . ?
H15R C157 H15S 109.5 . . ?
C155 C157 H15T 109.5 . . ?
H15R C157 H15T 109.5 . . ?
H15S C157 H15T 109.5 . . ?
C163 C158 C159 119.9(4) . . ?
C163 C158 C138 120.7(4) . . ?
C159 C158 C138 119.3(4) . . ?
C160 C159 C158 119.3(4) . . ?
C160 C159 C164 119.1(4) . . ?
C158 C159 C164 121.5(4) . . ?
C159 C160 C161 121.8(4) . . ?
C159 C160 H160 119.1 . . ?
C161 C160 H160 119.1 . . ?
C162 C161 C160 118.0(4) . . ?
C162 C161 C167 120.6(4) . . ?
C160 C161 C167 121.4(4) . . ?
C161 C162 C163 122.0(4) . . ?
C161 C162 H162 119.0 . . ?
C163 C162 H162 119.0 . . ?
C162 C163 C158 118.9(4) . . ?
C162 C163 C170 119.5(4) . . ?
C158 C163 C170 121.6(4) . . ?
C166 C164 C165 110.1(4) . . ?
C166 C164 C159 109.5(4) . . ?
C165 C164 C159 113.3(4) . . ?
C166 C164 H164 107.9 . . ?
C165 C164 H164 107.9 . . ?
C159 C164 H164 107.9 . . ?
C164 C165 H16D 109.5 . . ?
C164 C165 H16E 109.5 . . ?
H16D C165 H16E 109.5 . . ?
C164 C165 H16F 109.5 . . ?
H16D C165 H16F 109.5 . . ?
H16E C165 H16F 109.5 . . ?
C164 C166 H16G 109.5 . . ?
C164 C166 H16H 109.5 . . ?
H16G C166 H16H 109.5 . . ?
C164 C166 H16I 109.5 . . ?
H16G C166 H16I 109.5 . . ?
H16H C166 H16I 109.5 . . ?
C168 C167 C161 113.1(4) . . ?
C168 C167 C169 110.9(5) . . ?
C161 C167 C169 109.6(4) . . ?
C168 C167 H167 107.7 . . ?
C161 C167 H167 107.7 . . ?
C169 C167 H167 107.7 . . ?
C167 C168 H16J 109.5 . . ?
C167 C168 H16K 109.5 . . ?
H16J C168 H16K 109.5 . . ?
C167 C168 H16L 109.5 . . ?
H16J C168 H16L 109.5 . . ?
H16K C168 H16L 109.5 . . ?
C167 C169 H16M 109.5 . . ?
C167 C169 H16N 109.5 . . ?
H16M C169 H16N 109.5 . . ?
C167 C169 H16O 109.5 . . ?
H16M C169 H16O 109.5 . . ?
H16N C169 H16O 109.5 . . ?
C171 C170 C172 110.2(4) . . ?
C171 C170 C163 114.3(4) . . ?
C172 C170 C163 109.3(4) . . ?
C171 C170 H170 107.6 . . ?
C172 C170 H170 107.6 . . ?
C163 C170 H170 107.6 . . ?
C170 C171 H17A 109.5 . . ?
C170 C171 H17B 109.5 . . ?
H17A C171 H17B 109.5 . . ?
C170 C171 H17C 109.5 . . ?
H17A C171 H17C 109.5 . . ?
H17B C171 H17C 109.5 . . ?
C170 C172 H17D 109.5 . . ?
C170 C172 H17E 109.5 . . ?
H17D C172 H17E 109.5 . . ?
C170 C172 H17F 109.5 . . ?
H17D C172 H17F 109.5 . . ?
H17E C172 H17F 109.5 . . ?
C116 C117 H11D 109.5 . . ?
C116 C117 H11E 109.5 . . ?
H11D C117 H11E 109.5 . . ?
C116 C117 H11F 109.5 . . ?
H11D C117 H11F 109.5 . . ?
H11E C117 H11F 109.5 . . ?
C118 C116 C110 111.5(4) . . ?
C118 C116 C117 111.5(5) . . ?
C110 C116 C117 111.0(4) . . ?
C118 C116 H116 107.6 . . ?
C110 C116 H116 107.6 . . ?
C117 C116 H116 107.6 . . ?
C113 C115 H11G 109.5 . . ?
C113 C115 H11H 109.5 . . ?
H11G C115 H11H 109.5 . . ?
C113 C115 H11I 109.5 . . ?
H11G C115 H11I 109.5 . . ?
H11H C115 H11I 109.5 . . ?
C113 C114 H11J 109.5 . . ?
C113 C114 H11K 109.5 . . ?
H11J C114 H11K 109.5 . . ?
C113 C114 H11L 109.5 . . ?
H11J C114 H11L 109.5 . . ?
H11K C114 H11L 109.5 . . ?
C112 C113 C114 114.2(4) . . ?
C112 C113 C115 111.5(4) . . ?
C114 C113 C115 110.2(4) . . ?
C112 C113 H113 106.8 . . ?
C114 C113 H113 106.8 . . ?
C115 C113 H113 106.8 . . ?
C111 C112 C107 118.1(4) . . ?
C111 C112 C113 120.7(4) . . ?
C107 C112 C113 121.1(4) . . ?
C110 C111 C112 122.6(4) . . ?
C110 C111 H111 118.7 . . ?
C112 C111 H111 118.7 . . ?
C111 C110 C109 118.4(4) . . ?
C111 C110 C116 121.8(4) . . ?
C109 C110 C116 119.9(4) . . ?
C110 C109 C108 121.1(4) . . ?
C110 C109 H109 119.5 . . ?
C108 C109 H109 119.5 . . ?
C107 C108 C109 119.6(4) . . ?
C107 C108 C119 122.3(4) . . ?
C109 C108 C119 118.2(4) . . ?
C108 C107 C112 120.2(4) . . ?
C108 C107 C106 120.2(4) . . ?
C112 C107 C106 119.6(4) . . ?
C105 C106 C101 119.5(4) . . ?
C105 C106 C107 121.0(4) . . ?
C101 C106 C107 119.6(4) . . ?
C104 C105 C106 120.6(4) . . ?
C104 C105 H105 119.7 . . ?
C106 C105 H105 119.7 . . ?
C103 C104 C105 120.7(4) . . ?
C103 C104 H104 119.7 . . ?
C105 C104 H104 119.7 . . ?
C104 C103 C102 120.1(4) . . ?
C104 C103 H103 119.9 . . ?
C102 C103 H103 119.9 . . ?
C103 C102 C101 119.6(4) . . ?
C103 C102 C122 122.7(4) . . ?
C101 C102 C122 117.7(4) . . ?
C106 C101 C102 119.5(4) . . ?
C106 C101 Sn12 125.1(3) . . ?
C102 C101 Sn12 115.4(3) . . ?
C106 C101 Sn10 119.9(3) . . ?
C102 C101 Sn10 118.0(3) . . ?
S103 C100 S102 133.1(4) . . ?
S100 C100 S101 135.3(4) . . ?
S103 C100 Sn12 113.0(3) . . ?
S102 C100 Sn12 113.9(3) . . ?
S100 C100 Sn11 112.8(3) . . ?
S101 C100 Sn11 111.9(3) . . ?
C68 C70 H70A 109.5 . . ?
C68 C70 H70B 109.5 . . ?
H70A C70 H70B 109.5 . . ?
C68 C70 H70C 109.5 . . ?
H70A C70 H70C 109.5 . . ?
H70B C70 H70C 109.5 . . ?
C68 C69 H69A 109.5 . . ?
C68 C69 H69B 109.5 . . ?
H69A C69 H69B 109.5 . . ?
C68 C69 H69C 109.5 . . ?
H69A C69 H69C 109.5 . . ?
H69B C69 H69C 109.5 . . ?
C60 C68 C69 115.1(5) . . ?
C60 C68 C70 108.8(4) . . ?
C69 C68 C70 110.7(4) . . ?
C60 C68 H68 107.3 . . ?
C69 C68 H68 107.3 . . ?
C70 C68 H68 107.3 . . ?
C65 C67 H67A 109.5 . . ?
C65 C67 H67B 109.5 . . ?
H67A C67 H67B 109.5 . . ?
C65 C67 H67C 109.5 . . ?
H67A C67 H67C 109.5 . . ?
H67B C67 H67C 109.5 . . ?
C65 C66 H66A 109.5 . . ?
C65 C66 H66B 109.5 . . ?
H66A C66 H66B 109.5 . . ?
C65 C66 H66C 109.5 . . ?
H66A C66 H66C 109.5 . . ?
H66B C66 H66C 109.5 . . ?
C67 C65 C64 110.1(4) . . ?
C67 C65 C66 108.9(4) . . ?
C64 C65 C66 112.6(4) . . ?
C67 C65 H65 108.4 . . ?
C64 C65 H65 108.4 . . ?
C66 C65 H65 108.4 . . ?
C63 C64 C59 119.2(4) . . ?
C63 C64 C65 119.2(4) . . ?
C59 C64 C65 121.5(4) . . ?
C62 C63 C64 122.1(4) . . ?
C62 C63 H63 118.9 . . ?
C64 C63 H63 118.9 . . ?
C63 C62 C61 118.0(4) . . ?
C63 C62 C75 138.1(6) . . ?
C61 C62 C75 103.8(6) . . ?
C63 C62 C72 114.7(5) . . ?
C61 C62 C72 127.2(5) . . ?
C62 C61 C60 121.7(5) . . ?
C62 C61 H61 119.1 . . ?
C60 C61 H61 119.1 . . ?
C59 C60 C61 118.7(4) . . ?
C59 C60 C68 123.0(4) . . ?
C61 C60 C68 117.9(4) . . ?
C60 C59 C64 120.2(4) . . ?
C60 C59 C39 118.9(3) . . ?
C64 C59 C39 120.8(4) . . ?
C56 C58 H58A 109.5 . . ?
C56 C58 H58B 109.5 . . ?
H58A C58 H58B 109.5 . . ?
C56 C58 H58C 109.5 . . ?
H58A C58 H58C 109.5 . . ?
H58B C58 H58C 109.5 . . ?
C56 C57 H57A 109.5 . . ?
C56 C57 H57B 109.5 . . ?
H57A C57 H57B 109.5 . . ?
C56 C57 H57C 109.5 . . ?
H57A C57 H57C 109.5 . . ?
H57B C57 H57C 109.5 . . ?
C58 C56 C47 109.4(4) . . ?
C58 C56 C57 110.1(5) . . ?
C47 C56 C57 112.3(4) . . ?
C58 C56 H56 108.3 . . ?
C47 C56 H56 108.3 . . ?
C57 C56 H56 108.3 . . ?
C53 C55 H55A 109.5 . . ?
C53 C55 H55B 109.5 . . ?
H55A C55 H55B 109.5 . . ?
C53 C55 H55C 109.5 . . ?
H55A C55 H55C 109.5 . . ?
H55B C55 H55C 109.5 . . ?
C53 C54 H54A 109.5 . . ?
C53 C54 H54B 109.5 . . ?
H54A C54 H54B 109.5 . . ?
C53 C54 H54C 109.5 . . ?
H54A C54 H54C 109.5 . . ?
H54B C54 H54C 109.5 . . ?
C45 C53 C55 113.7(4) . . ?
C45 C53 C54 109.8(4) . . ?
C55 C53 C54 110.7(4) . . ?
C45 C53 H53 107.4 . . ?
C55 C53 H53 107.4 . . ?
C54 C53 H53 107.4 . . ?
C50 C52 H52A 109.5 . . ?
C50 C52 H52B 109.5 . . ?
H52A C52 H52B 109.5 . . ?
C50 C52 H52C 109.5 . . ?
H52A C52 H52C 109.5 . . ?
H52B C52 H52C 109.5 . . ?
C50 C51 H51A 109.5 . . ?
C50 C51 H51B 109.5 . . ?
H51A C51 H51B 109.5 . . ?
C50 C51 H51C 109.5 . . ?
H51A C51 H51C 109.5 . . ?
H51B C51 H51C 109.5 . . ?
C51 C50 C52 111.6(4) . . ?
C51 C50 C49 110.0(4) . . ?
C52 C50 C49 113.6(4) . . ?
C51 C50 H50 107.1 . . ?
C52 C50 H50 107.1 . . ?
C49 C50 H50 107.1 . . ?
C100 S100 Sn10 78.2(2) . . ?
C137 Sn11 C100 118.22(15) . . ?
C137 Sn11 HN1C 107.8 . . ?
C100 Sn11 HN1C 107.8 . . ?
C137 Sn11 HN1D 107.8 . . ?
C100 Sn11 HN1D 107.8 . . ?
HN1C Sn11 HN1D 107.1 . . ?
C101 Sn10 S101 96.35(12) . . ?
C101 Sn10 S100 104.00(12) . . ?
S101 Sn10 S100 67.63(7) . . ?
C100 S101 Sn10 78.6(2) . . ?
C100 S102 Sn13 78.8(2) . . ?
C137 Sn13 S103 93.38(13) . . ?
C137 Sn13 S102 101.77(12) . . ?
S103 Sn13 S102 67.63(7) . . ?
C101 Sn12 C100 120.81(15) . . ?
C101 Sn12 HN1E 107.1 . . ?
C100 Sn12 HN1E 107.1 . . ?
C101 Sn12 HN1F 107.1 . . ?
C100 Sn12 HN1F 107.1 . . ?
HN1E Sn12 HN1F 106.8 . . ?
C100 S103 Sn13 80.4(2) . . ?
C72 C71 H71A 109.5 . . ?
C72 C71 H71B 109.5 . . ?
H71A C71 H71B 109.5 . . ?
C72 C71 H71C 109.5 . . ?
H71A C71 H71C 109.5 . . ?
H71B C71 H71C 109.5 . . ?
C71 C72 C73 132.9(6) . . ?
C71 C72 C62 113.6(5) . . ?
C73 C72 C62 113.6(6) . . ?
C71 C72 H72 90.2 . . ?
C73 C72 H72 90.2 . . ?
C62 C72 H72 90.2 . . ?
C72 C73 H73A 109.5 . . ?
C72 C73 H73B 109.5 . . ?
H73A C73 H73B 109.5 . . ?
C72 C73 H73C 109.5 . . ?
H73A C73 H73C 109.5 . . ?
H73B C73 H73C 109.5 . . ?
C75 C74 C76 44.8(6) . . ?
C75 C74 H74A 109.5 . . ?
C76 C74 H74A 150.0 . . ?
C75 C74 H74B 109.5 . . ?
C76 C74 H74B 96.0 . . ?
H74A C74 H74B 109.5 . . ?
C75 C74 H74C 109.5 . . ?
C76 C74 H74C 74.9 . . ?
H74A C74 H74C 109.5 . . ?
H74B C74 H74C 109.5 . . ?
C74 C75 C76 93.1(11) . . ?
C74 C75 C62 132.4(11) . . ?
C76 C75 C62 133.2(11) . . ?
C74 C75 H75 95.3 . . ?
C76 C75 H75 92.8 . . ?
C62 C75 H75 92.9 . . ?
C75 C76 C74 42.1(6) . . ?
C75 C76 H76A 109.5 . . ?
C74 C76 H76A 93.8 . . ?
C75 C76 H76B 109.5 . . ?
C74 C76 H76B 149.6 . . ?
H76A C76 H76B 109.5 . . ?
C75 C76 H76C 109.5 . . ?
C74 C76 H76C 79.3 . . ?
H76A C76 H76C 109.5 . . ?
H76B C76 H76C 109.5 . . ?

loop_
_geom_bond_atom_site_label_1
_geom_bond_atom_site_label_2
_geom_bond_distance
_geom_bond_site_symmetry_2
_geom_bond_publ_flag
Sn1 C38 2.152(4) . ?
Sn1 C1 2.180(4) . ?
Sn1 HN1A 1.582(17) . ?
Sn1 HN1B 1.582(17) . ?
Sn2 C2 2.226(4) . ?
Sn2 S1 2.5963(14) . ?
Sn2 S2 2.6333(12) . ?
S1 C1 1.690(4) . ?
S2 C1 1.658(4) . ?
Sn3 C38 2.288(7) . ?
Sn3 C1 2.611(9) . ?
Sn3 S4 2.62(2) . ?
Sn3 S3 2.645(16) . ?
S3 C1 1.558(15) . ?
Sn4 C2 2.211(7) . ?
Sn4 C1 2.531(9) . ?
Sn4 HN4G 1.60(2) . ?
Sn4 HN4H 1.60(2) . ?
S4 C1 1.497(15) . ?
C9 C10 1.397(6) . ?
C9 C8 1.413(5) . ?
C9 C20 1.532(6) . ?
C8 C13 1.401(5) . ?
C8 C7 1.497(5) . ?
C7 C6 1.404(5) . ?
C7 C2 1.411(5) . ?
C6 C5 1.388(6) . ?
C6 H6 0.9500 . ?
C5 C4 1.400(6) . ?
C5 H5 0.9500 . ?
C10 C11 1.388(6) . ?
C10 H10 0.9500 . ?
C11 C12 1.386(6) . ?
C11 C17 1.519(6) . ?
C12 C13 1.405(6) . ?
C12 H12 0.9500 . ?
C13 C14 1.526(5) . ?
C14 C15 1.514(6) . ?
C14 C16 1.525(6) . ?
C14 H14 1.0000 . ?
C15 H15A 0.9800 . ?
C15 H15B 0.9800 . ?
C15 H15C 0.9800 . ?
C16 H16A 0.9800 . ?
C16 H16B 0.9800 . ?
C16 H16C 0.9800 . ?
C17 C19 1.527(8) . ?
C17 C18 1.530(7) . ?
C17 H17 1.0000 . ?
C19 H19A 0.9800 . ?
C19 H19B 0.9800 . ?
C19 H19C 0.9800 . ?
C18 H18A 0.9800 . ?
C18 H18B 0.9800 . ?
C18 H18C 0.9800 . ?
C20 C21 1.525(6) . ?
C20 C22 1.536(6) . ?
C20 H20 1.0000 . ?
C21 H21A 0.9800 . ?
C21 H21B 0.9800 . ?
C21 H21C 0.9800 . ?
C22 H22A 0.9800 . ?
C22 H22B 0.9800 . ?
C22 H22C 0.9800 . ?
C23 C24 1.408(5) . ?
C23 C28 1.408(6) . ?
C23 C3 1.508(5) . ?
C24 C25 1.396(6) . ?
C24 C29 1.522(6) . ?
C25 C26 1.381(6) . ?
C25 H25 0.9500 . ?
C26 C27 1.405(6) . ?
C26 C35 1.525(6) . ?
C27 C28 1.397(6) . ?
C27 H27 0.9500 . ?
C28 C32 1.516(6) . ?
C29 C30 1.515(6) . ?
C29 C31 1.534(6) . ?
C29 H29 1.0000 . ?
C2 C3 1.406(6) . ?
C30 H30A 0.9800 . ?
C30 H30B 0.9800 . ?
C30 H30C 0.9800 . ?
C31 H31A 0.9800 . ?
C31 H31B 0.9800 . ?
C31 H31C 0.9800 . ?
C32 C33 1.524(7) . ?
C32 C34 1.546(7) . ?
C32 H32 1.0000 . ?
C33 H33A 0.9800 . ?
C33 H33B 0.9800 . ?
C33 H33C 0.9800 . ?
C34 H34A 0.9800 . ?
C34 H34B 0.9800 . ?
C34 H34C 0.9800 . ?
C35 C36 1.515(6) . ?
C35 C37 1.525(7) . ?
C35 H35 1.0000 . ?
C36 H36A 0.9800 . ?
C36 H36B 0.9800 . ?
C36 H36C 0.9800 . ?
C37 H37A 0.9800 . ?
C37 H37B 0.9800 . ?
C37 H37C 0.9800 . ?
C38 C39 1.409(5) . ?
C38 C43 1.410(6) . ?
C39 C40 1.402(6) . ?
C39 C59 1.511(6) . ?
C3 C4 1.384(5) . ?
C42 C41 1.391(6) . ?
C42 C43 1.395(6) . ?
C42 H42 0.9500 . ?
C41 C40 1.369(6) . ?
C41 H41 0.9500 . ?
C40 H40 0.9500 . ?
C43 C44 1.501(6) . ?
C44 C45 1.392(6) . ?
C44 C49 1.411(6) . ?
C45 C46 1.405(6) . ?
C45 C53 1.518(6) . ?
C46 C47 1.386(6) . ?
C46 H46 0.9500 . ?
C47 C48 1.396(6) . ?
C47 C56 1.523(6) . ?
C49 C48 1.396(6) . ?
C49 C50 1.513(6) . ?
C48 H48 0.9500 . ?
C4 H4 0.9500 . ?
C118 C116 1.524(8) . ?
C118 H11A 0.9800 . ?
C118 H11B 0.9800 . ?
C118 H11C 0.9800 . ?
C119 C108 1.526(6) . ?
C119 C121 1.529(6) . ?
C119 C120 1.534(7) . ?
C119 H119 1.0000 . ?
C120 H12A 0.9800 . ?
C120 H12B 0.9800 . ?
C120 H12C 0.9800 . ?
C121 H12D 0.9800 . ?
C121 H12E 0.9800 . ?
C121 H12F 0.9800 . ?
C122 C127 1.411(6) . ?
C122 C123 1.417(6) . ?
C122 C102 1.497(5) . ?
C123 C124 1.393(6) . ?
C123 C128 1.523(6) . ?
C124 C125 1.394(7) . ?
C124 H124 0.9500 . ?
C125 C126 1.387(6) . ?
C125 C131 1.532(7) . ?
C126 C127 1.407(6) . ?
C126 H126 0.9500 . ?
C127 C134 1.525(6) . ?
C128 C129 1.526(6) . ?
C128 C130 1.531(6) . ?
C128 H128 1.0000 . ?
C129 H12G 0.9800 . ?
C129 H12H 0.9800 . ?
C129 H12I 0.9800 . ?
C130 H13A 0.9800 . ?
C130 H13B 0.9800 . ?
C130 H13C 0.9800 . ?
C131 C132 1.513(7) . ?
C131 C133 1.528(8) . ?
C131 H131 1.0000 . ?
C132 H13D 0.9800 . ?
C132 H13E 0.9800 . ?
C132 H13F 0.9800 . ?
C133 H13G 0.9800 . ?
C133 H13H 0.9800 . ?
C133 H13I 0.9800 . ?
C134 C136 1.519(7) . ?
C134 C135 1.526(7) . ?
C134 H134 1.0000 . ?
C135 H13J 0.9800 . ?
C135 H13K 0.9800 . ?
C135 H13L 0.9800 . ?
C136 H13M 0.9800 . ?
C136 H13N 0.9800 . ?
C136 H13O 0.9800 . ?
C137 C142 1.404(6) . ?
C137 C138 1.405(6) . ?
C137 Sn11 2.146(4) . ?
C137 Sn13 2.258(4) . ?
C138 C139 1.387(6) . ?
C138 C158 1.509(6) . ?
C139 C140 1.385(6) . ?
C139 H139 0.9500 . ?
C140 C141 1.396(6) . ?
C140 H140 0.9500 . ?
C141 C142 1.391(6) . ?
C141 H141 0.9500 . ?
C142 C143 1.502(6) . ?
C143 C144 1.411(6) . ?
C143 C148 1.420(6) . ?
C144 C145 1.388(6) . ?
C144 C149 1.512(7) . ?
C145 C146 1.397(8) . ?
C145 H145 0.9500 . ?
C146 C147 1.369(8) . ?
C146 C152 1.527(7) . ?
C147 C148 1.380(7) . ?
C147 H147 0.9500 . ?
C148 C155 1.526(7) . ?
C149 C151 1.500(7) . ?
C149 C150 1.532(6) . ?
C149 H149 1.0000 . ?
C150 H15D 0.9800 . ?
C150 H15E 0.9800 . ?
C150 H15F 0.9800 . ?
C151 H15G 0.9800 . ?
C151 H15H 0.9800 . ?
C151 H15I 0.9800 . ?
C152 C153 1.384(9) . ?
C152 C154 1.432(9) . ?
C152 H152 1.0000 . ?
C153 H15J 0.9800 . ?
C153 H15K 0.9800 . ?
C153 H15L 0.9800 . ?
C154 H15V 0.9800 . ?
C154 H15M 0.9800 . ?
C154 H15N 0.9800 . ?
C155 C156 1.512(8) . ?
C155 C157 1.540(7) . ?
C155 H155 1.0000 . ?
C156 H15O 0.9800 . ?
C156 H15P 0.9800 . ?
C156 H15Q 0.9800 . ?
C157 H15R 0.9800 . ?
C157 H15S 0.9800 . ?
C157 H15T 0.9800 . ?
C158 C163 1.403(6) . ?
C158 C159 1.410(6) . ?
C159 C160 1.386(6) . ?
C159 C164 1.532(6) . ?
C160 C161 1.398(6) . ?
C160 H160 0.9500 . ?
C161 C162 1.390(6) . ?
C161 C167 1.520(6) . ?
C162 C163 1.400(6) . ?
C162 H162 0.9500 . ?
C163 C170 1.525(6) . ?
C164 C166 1.516(7) . ?
C164 C165 1.528(7) . ?
C164 H164 1.0000 . ?
C165 H16D 0.9800 . ?
C165 H16E 0.9800 . ?
C165 H16F 0.9800 . ?
C166 H16G 0.9800 . ?
C166 H16H 0.9800 . ?
C166 H16I 0.9800 . ?
C167 C168 1.518(8) . ?
C167 C169 1.542(8) . ?
C167 H167 1.0000 . ?
C168 H16J 0.9800 . ?
C168 H16K 0.9800 . ?
C168 H16L 0.9800 . ?
C169 H16M 0.9800 . ?
C169 H16N 0.9800 . ?
C169 H16O 0.9800 . ?
C170 C171 1.511(7) . ?
C170 C172 1.515(7) . ?
C170 H170 1.0000 . ?
C171 H17A 0.9800 . ?
C171 H17B 0.9800 . ?
C171 H17C 0.9800 . ?
C172 H17D 0.9800 . ?
C172 H17E 0.9800 . ?
C172 H17F 0.9800 . ?
C117 C116 1.541(8) . ?
C117 H11D 0.9800 . ?
C117 H11E 0.9800 . ?
C117 H11F 0.9800 . ?
C116 C110 1.526(6) . ?
C116 H116 1.0000 . ?
C115 C113 1.532(7) . ?
C115 H11G 0.9800 . ?
C115 H11H 0.9800 . ?
C115 H11I 0.9800 . ?
C114 C113 1.531(7) . ?
C114 H11J 0.9800 . ?
C114 H11K 0.9800 . ?
C114 H11L 0.9800 . ?
C113 C112 1.513(6) . ?
C113 H113 1.0000 . ?
C112 C111 1.399(6) . ?
C112 C107 1.413(6) . ?
C111 C110 1.376(6) . ?
C111 H111 0.9500 . ?
C110 C109 1.395(6) . ?
C109 C108 1.399(6) . ?
C109 H109 0.9500 . ?
C108 C107 1.391(6) . ?
C107 C106 1.507(6) . ?
C106 C105 1.396(6) . ?
C106 C101 1.397(6) . ?
C105 C104 1.382(6) . ?
C105 H105 0.9500 . ?
C104 C103 1.369(6) . ?
C104 H104 0.9500 . ?
C103 C102 1.404(6) . ?
C103 H103 0.9500 . ?
C102 C101 1.408(5) . ?
C101 Sn12 2.185(4) . ?
C101 Sn10 2.228(4) . ?
C100 S100 1.547(5) . ?
C100 S103 1.584(5) . ?
C100 S102 1.591(5) . ?
C100 S101 1.608(5) . ?
C100 Sn12 2.361(6) . ?
C100 Sn11 2.391(6) . ?
C70 C68 1.545(8) . ?
C70 H70A 0.9800 . ?
C70 H70B 0.9800 . ?
C70 H70C 0.9800 . ?
C69 C68 1.519(7) . ?
C69 H69A 0.9800 . ?
C69 H69B 0.9800 . ?
C69 H69C 0.9800 . ?
C68 C60 1.519(6) . ?
C68 H68 1.0000 . ?
C67 C65 1.531(6) . ?
C67 H67A 0.9800 . ?
C67 H67B 0.9800 . ?
C67 H67C 0.9800 . ?
C66 C65 1.539(6) . ?
C66 H66A 0.9800 . ?
C66 H66B 0.9800 . ?
C66 H66C 0.9800 . ?
C65 C64 1.536(6) . ?
C65 H65 1.0000 . ?
C64 C63 1.395(6) . ?
C64 C59 1.399(5) . ?
C63 C62 1.381(8) . ?
C63 H63 0.9500 . ?
C62 C61 1.393(7) . ?
C62 C75 1.498(9) . ?
C62 C72 1.547(7) . ?
C61 C60 1.411(7) . ?
C61 H61 0.9500 . ?
C60 C59 1.395(6) . ?
C58 C56 1.520(8) . ?
C58 H58A 0.9800 . ?
C58 H58B 0.9800 . ?
C58 H58C 0.9800 . ?
C57 C56 1.524(8) . ?
C57 H57A 0.9800 . ?
C57 H57B 0.9800 . ?
C57 H57C 0.9800 . ?
C56 H56 1.0000 . ?
C55 C53 1.526(7) . ?
C55 H55A 0.9800 . ?
C55 H55B 0.9800 . ?
C55 H55C 0.9800 . ?
C54 C53 1.543(7) . ?
C54 H54A 0.9800 . ?
C54 H54B 0.9800 . ?
C54 H54C 0.9800 . ?
C53 H53 1.0000 . ?
C52 C50 1.510(7) . ?
C52 H52A 0.9800 . ?
C52 H52B 0.9800 . ?
C52 H52C 0.9800 . ?
C51 C50 1.501(7) . ?
C51 H51A 0.9800 . ?
C51 H51B 0.9800 . ?
C51 H51C 0.9800 . ?
C50 H50 1.0000 . ?
S100 Sn10 2.641(2) . ?
Sn11 HN1C 1.622(19) . ?
Sn11 HN1D 1.622(19) . ?
Sn10 S101 2.603(3) . ?
S102 Sn13 2.639(2) . ?
Sn13 S103 2.594(3) . ?
Sn12 HN1E 1.609(19) . ?
Sn12 HN1F 1.609(19) . ?
C71 C72 1.420(9) . ?
C71 H71A 0.9800 . ?
C71 H71B 0.9800 . ?
C71 H71C 0.9800 . ?
C72 C73 1.424(8) . ?
C72 H72 1.0000 . ?
C73 H73A 0.9800 . ?
C73 H73B 0.9800 . ?
C73 H73C 0.9800 . ?
C74 C75 1.304(11) . ?
C74 C76 1.941(19) . ?
C74 H74A 0.9800 . ?
C74 H74B 0.9800 . ?
C74 H74C 0.9800 . ?
C75 C76 1.369(11) . ?
C75 H75 1.0095 . ?
C76 H76A 0.9800 . ?
C76 H76B 0.9800 . ?
C76 H76C 0.9800 . ?
